data_7000542
loop_
_publ_author_name
'Dugah, Divine T.'
'Skelton, Brian W.'
'Delbridge, Ewan E.'

_publ_section_title
;
 Synthesis and characterization of new divalent lanthanide complexes
 supported by amine bis(phenolate) ligands and their applications in
 the ring opening polymerization of cyclic esters
;
_journal_issue 8
_journal_name_full 'Dalton Transactions'
_journal_page_first 1436
_journal_paper_doi 10.1039/b816916k
_journal_year 2009
_chemical_formula_moiety 'C76 H124 N4 O4 Yb2'
_chemical_formula_sum 'C76 H124 N4 O4 Yb2'
_chemical_formula_weight 1503.87
_chemical_name_systematic
;
?
;
_space_group_IT_number 14
_symmetry_cell_setting monoclinic
_symmetry_space_group_name_Hall '-P 2yn'
_symmetry_space_group_name_H-M 'P 1 21/n 1'
_atom_sites_solution_hydrogens geom
_atom_sites_solution_primary direct
_atom_sites_solution_secondary difmap
_audit_creation_date 2008-10-23T14:55:38-00:00
_audit_creation_method 'WinGX routine CIF_UPDATE'
_cell_angle_alpha 90
_cell_angle_beta 117.374(2)
_cell_angle_gamma 90
_cell_formula_units_Z 4
_cell_length_a 15.7477(3)
_cell_length_b 32.4941(5)
_cell_length_c 16.6133(3)
_cell_measurement_reflns_used 9537
_cell_measurement_temperature 100(2)
_cell_measurement_theta_max 67.1718
_cell_measurement_theta_min 2.7161
_cell_volume 7549.2(3)
_computing_cell_refinement
;
CrysAlis RED, Oxford Diffraction Ltd.,
Version 1.171.32.5 (release 08-05-2007 CrysAlis171 .NET)
(compiled May 8 2007,13:10:02)
;
_computing_data_collection
;
CrysAlis CCD, Oxford Diffraction Ltd.,
Version 1.171.32.5 (release 08-05-2007 CrysAlis171 .NET)
(compiled May 8 2007,13:10:02)
;
_computing_data_reduction
;
CrysAlis RED, Oxford Diffraction Ltd.,
Version 1.171.32.5 (release 08-05-2007 CrysAlis171 .NET)
(compiled May 8 2007,13:10:02)
;
_computing_structure_refinement 'SHELXL-97 (Sheldrick, 1997)'
_diffrn_ambient_temperature 100(2)
_diffrn_measured_fraction_theta_full 0.986
_diffrn_measured_fraction_theta_max 0.986
_diffrn_measurement_device_type
;
Oxford Diffraction Gemini diffractometer
;
_diffrn_measurement_method '\f and \w scans'
_diffrn_radiation_monochromator graphite
_diffrn_radiation_type CuK\a
_diffrn_radiation_wavelength 1.54184
_diffrn_reflns_av_R_equivalents 0.1151
_diffrn_reflns_av_unetI/netI 0.0974
_diffrn_reflns_limit_h_max 18
_diffrn_reflns_limit_h_min -18
_diffrn_reflns_limit_k_max 38
_diffrn_reflns_limit_k_min -36
_diffrn_reflns_limit_l_max 19
_diffrn_reflns_limit_l_min -19
_diffrn_reflns_number 92938
_diffrn_reflns_theta_full 67.58
_diffrn_reflns_theta_max 67.58
_diffrn_reflns_theta_min 2.72
_exptl_absorpt_coefficient_mu 4.812
_exptl_absorpt_correction_T_max 1
_exptl_absorpt_correction_T_min 0.41864
_exptl_absorpt_correction_type multi-scan
_exptl_absorpt_process_details
;
CrysAlis RED, Oxford Diffraction Ltd.,
Version 1.171.32.5 (release 08-05-2007 CrysAlis171 .NET)
(compiled May 8 2007,13:10:02)
Empirical absorption correction using spherical harmonics,
implemented in SCALE3 ABSPACK scaling algorithm.
;
_exptl_crystal_colour dark_red
_exptl_crystal_density_diffrn 1.323
_exptl_crystal_density_method 'not measured'
_exptl_crystal_description rod
_exptl_crystal_F_000 3120
_exptl_crystal_size_max 0.1
_exptl_crystal_size_mid 0.04
_exptl_crystal_size_min 0.02
_refine_diff_density_max 1.291
_refine_diff_density_min -1.431
_refine_diff_density_rms 0.108
_refine_ls_extinction_method none
_refine_ls_goodness_of_fit_ref 0.881
_refine_ls_hydrogen_treatment constr
_refine_ls_matrix_type full
_refine_ls_number_parameters 723
_refine_ls_number_reflns 13445
_refine_ls_number_restraints 158
_refine_ls_restrained_S_all 0.899
_refine_ls_R_factor_all 0.1251
_refine_ls_R_factor_gt 0.0601
_refine_ls_shift/su_max 0.028
_refine_ls_shift/su_mean 0.001
_refine_ls_structure_factor_coef Fsqd
_refine_ls_weighting_details 'calc w=1/[\s^2^(Fo^2^)+(0.1053P)^2^+0.0000P] where P=(Fo^2^+2Fc^2^)/3'
_refine_ls_weighting_scheme calc
_refine_ls_wR_factor_gt 0.1539
_refine_ls_wR_factor_ref 0.1886
_reflns_number_gt 6058
_reflns_number_total 13445
_reflns_threshold_expression I>2sigma(I)
_cod_data_source_file b816916k.txt
_cod_data_source_block edybla
_cod_original_sg_symbol_Hall -P_2yn
_cod_database_code 7000542

loop_
_symmetry_equiv_pos_as_xyz
'x, y, z'
'-x+1/2, y+1/2, -z+1/2'
'-x, -y, -z'
'x-1/2, -y-1/2, z-1/2'

loop_
_atom_site_label
_atom_site_type_symbol
_atom_site_fract_x
_atom_site_fract_y
_atom_site_fract_z
_atom_site_U_iso_or_equiv
_atom_site_adp_type
_atom_site_occupancy
_atom_site_symmetry_multiplicity
_atom_site_calc_flag
_atom_site_refinement_flags
_atom_site_disorder_assembly
_atom_site_disorder_group
Yb1 Yb 0.36808(3) 0.099443(11) 0.61985(2) 0.07307(12) Uani 1 1 d . . .
Yb2 Yb 0.18811(2) 0.174852(12) 0.57842(2) 0.06978(11) Uani 1 1 d . A .
N1 N 0.2741(3) 0.23237(18) 0.5431(3) 0.0657(17) Uani 1 1 d D . .
C101 C 0.2001(4) 0.2603(2) 0.4708(4) 0.0645(19) Uani 1 1 d . A .
H10A H 0.1864 0.2839 0.5008 0.077 Uiso 1 1 calc R . .
H10B H 0.2271 0.2714 0.4319 0.077 Uiso 1 1 calc R . .
C102 C 0.1116(5) 0.2389(2) 0.4146(5) 0.098(3) Uani 1 1 d . . .
H10C H 0.0674 0.2588 0.3698 0.118 Uiso 1 1 calc R A .
H10D H 0.1258 0.2174 0.3803 0.118 Uiso 1 1 calc R . .
N103 N 0.0616(4) 0.21966(18) 0.4584(3) 0.0745(18) Uani 1 1 d . A .
C104 C -0.0212(6) 0.2001(3) 0.4022(7) 0.185(6) Uani 1 1 d . . .
H10E H -0.0624 0.219 0.354 0.277 Uiso 1 1 calc R A .
H10F H -0.0543 0.1913 0.4369 0.277 Uiso 1 1 calc R . .
H10G H -0.0066 0.176 0.3753 0.277 Uiso 1 1 calc R . .
C105 C 0.0321(6) 0.2569(3) 0.5021(6) 0.114(4) Uani 1 1 d . . .
H10H H -0.0033 0.2773 0.4553 0.171 Uiso 1 1 calc R A .
H10I H 0.0898 0.2696 0.5498 0.171 Uiso 1 1 calc R . .
H10J H -0.0083 0.2467 0.5283 0.171 Uiso 1 1 calc R . .
C10 C 0.3435(4) 0.2144(3) 0.5137(4) 0.081(2) Uani 1 1 d . A .
H10K H 0.3885 0.1961 0.5623 0.097 Uiso 1 1 calc R . .
H10L H 0.3812 0.237 0.5059 0.097 Uiso 1 1 calc R . .
O11 O 0.2548(3) 0.13875(16) 0.5026(2) 0.0812(16) Uani 1 1 d . A .
C11 C 0.2563(5) 0.1521(3) 0.4248(4) 0.084(2) Uani 1 1 d . . .
C12 C 0.2962(5) 0.1900(3) 0.4262(4) 0.087(3) Uani 1 1 d . A .
C13 C 0.2966(5) 0.2068(3) 0.3490(4) 0.096(3) Uani 1 1 d . . .
H13 H 0.3235 0.2332 0.3511 0.115 Uiso 1 1 calc R C .
C14 C 0.2550(4) 0.1830(2) 0.2650(3) 0.138(4) Uani 1 1 d D C .
C141 C 0.2538(3) 0.20184(18) 0.1809(3) 0.158(5) Uani 1 1 d D . .
C142 C 0.3519(3) 0.2002(3) 0.1855(5) 0.197(6) Uiso 1 1 d D C .
H14A H 0.3797 0.1728 0.206 0.296 Uiso 1 1 calc R . .
H14B H 0.3931 0.221 0.2282 0.296 Uiso 1 1 calc R . .
H14C H 0.3464 0.2056 0.1253 0.296 Uiso 1 1 calc R . .
C143 C 0.1869(5) 0.1765(2) 0.0964(4) 0.193(6) Uiso 1 1 d D C .
H14D H 0.2187 0.1508 0.0948 0.29 Uiso 1 1 calc R . .
H14E H 0.1721 0.1925 0.0415 0.29 Uiso 1 1 calc R . .
H14F H 0.1276 0.1702 0.0993 0.29 Uiso 1 1 calc R . .
C144 C 0.2132(4) 0.24482(17) 0.1655(6) 0.249(8) Uiso 1 1 d D C .
H14G H 0.2188 0.2579 0.1144 0.298 Uiso 1 1 calc R . .
H14H H 0.2485 0.2618 0.2205 0.298 Uiso 1 1 calc R . .
C145 C 0.1064(4) 0.2413(3) 0.1437(7) 0.162(5) Uiso 1 1 d D . .
H14I H 0.0889 0.2648 0.17 0.242 Uiso 1 1 calc R C .
H14J H 0.0964 0.2157 0.1693 0.242 Uiso 1 1 calc R . .
H14K H 0.0663 0.2412 0.0778 0.242 Uiso 1 1 calc R . .
C15 C 0.2196(6) 0.1467(4) 0.2716(5) 0.147(5) Uani 1 1 d . . .
H15 H 0.1917 0.131 0.2173 0.177 Uiso 1 1 calc R C .
C16 C 0.2175(6) 0.1284(3) 0.3454(4) 0.103(3) Uani 1 1 d . C .
C161 C 0.1694(8) 0.0858(3) 0.3388(5) 0.128(4) Uani 1 1 d . . .
C162 C 0.0756(7) 0.0915(3) 0.3419(6) 0.130(4) Uani 1 1 d . C .
H16A H 0.0466 0.0646 0.3395 0.195 Uiso 1 1 calc R . .
H16B H 0.0322 0.1081 0.2899 0.195 Uiso 1 1 calc R . .
H16C H 0.0871 0.1056 0.3982 0.195 Uiso 1 1 calc R . .
C163 C 0.1483(10) 0.0627(3) 0.2503(6) 0.196(7) Uani 1 1 d . C .
H16D H 0.1137 0.0372 0.2471 0.294 Uiso 1 1 calc R . .
H16E H 0.2086 0.0562 0.2495 0.294 Uiso 1 1 calc R . .
H16F H 0.1092 0.0802 0.1981 0.294 Uiso 1 1 calc R . .
C164 C 0.2351(6) 0.0590(3) 0.4163(7) 0.139(4) Uani 1 1 d . C .
H16G H 0.2092 0.0307 0.4059 0.167 Uiso 1 1 calc R . .
H16H H 0.2361 0.0692 0.4729 0.167 Uiso 1 1 calc R . .
C165 C 0.3366(11) 0.0578(4) 0.4289(8) 0.264(8) Uani 1 1 d . . .
H16I H 0.3355 0.0554 0.3696 0.396 Uiso 1 1 calc R C .
H16J H 0.3702 0.0341 0.4665 0.396 Uiso 1 1 calc R . .
H16K H 0.3699 0.0832 0.4587 0.396 Uiso 1 1 calc R . .
C20 C 0.3256(7) 0.2632(4) 0.6279(7) 0.052(3) Uiso 0.5 1 d PD A 1
H20A H 0.3822 0.2494 0.676 0.063 Uiso 0.5 1 calc PR A 1
H20B H 0.348 0.2879 0.6083 0.063 Uiso 0.5 1 calc PR A 1
C20' C 0.3418(7) 0.2485(4) 0.6254(7) 0.052(3) Uiso 0.5 1 d PD A 2
H20S H 0.384 0.2679 0.6145 0.062 Uiso 0.5 1 calc PR A 2
H20T H 0.3819 0.226 0.6645 0.062 Uiso 0.5 1 calc PR A 2
O21 O 0.25703(13) 0.20817(14) 0.71203(16) 0.0883(15) Uiso 1 1 d D . .
C21 C 0.23281(14) 0.24646(19) 0.71228(18) 0.0534(15) Uiso 0.5 1 d PD A 1
C22 C 0.2569(3) 0.2767(2) 0.6674(3) 0.060(3) Uiso 0.5 1 d PD A 1
C23 C 0.2333(4) 0.3182(3) 0.6670(4) 0.064(3) Uiso 0.5 1 d PD A 1
H23 H 0.2522 0.3378 0.636 0.077 Uiso 0.5 1 calc PR A 1
C24 C 0.1821(4) 0.33052(13) 0.7123(4) 0.058(3) Uiso 0.5 1 d PD A 1
C25 C 0.1575(5) 0.2999(2) 0.7576(4) 0.060(3) Uiso 0.5 1 d PD A 1
H25 H 0.1221 0.3078 0.7885 0.072 Uiso 0.5 1 calc PR A 1
C26 C 0.1814(3) 0.25932(17) 0.7599(3) 0.061(3) Uiso 0.5 1 d PD A 1
C241 C 0.1529(4) 0.37554(19) 0.7061(3) 0.074(4) Uiso 0.5 1 d PD A 1
C242 C 0.0900(5) 0.3847(3) 0.6020(3) 0.060(3) Uiso 0.5 1 d PD A 1
H24A H 0.0351 0.4018 0.5935 0.09 Uiso 0.5 1 calc PR A 1
H24B H 0.0671 0.3587 0.5691 0.09 Uiso 0.5 1 calc PR A 1
H24C H 0.1285 0.3993 0.5787 0.09 Uiso 0.5 1 calc PR A 1
C243 C 0.0886(4) 0.3813(3) 0.7509(4) 0.103(5) Uiso 0.5 1 d PD A 1
H24D H 0.1183 0.3685 0.811 0.154 Uiso 0.5 1 calc PR A 1
H24E H 0.0264 0.3685 0.7135 0.154 Uiso 0.5 1 calc PR A 1
H24F H 0.0797 0.4108 0.7572 0.154 Uiso 0.5 1 calc PR A 1
C244 C 0.2354(4) 0.4047(2) 0.7407(6) 0.096(5) Uiso 0.5 1 d PD A 1
H24G H 0.213 0.4335 0.7271 0.115 Uiso 0.5 1 calc PR A 1
H24H H 0.2784 0.3988 0.7136 0.115 Uiso 0.5 1 calc PR A 1
C245 C 0.2894(11) 0.3965(5) 0.8498(10) 0.093(5) Uiso 0.5 1 d PD A 1
H24I H 0.2576 0.4123 0.8785 0.139 Uiso 0.5 1 calc PR A 1
H24J H 0.3563 0.4052 0.8747 0.139 Uiso 0.5 1 calc PR A 1
H24K H 0.2867 0.3671 0.8616 0.139 Uiso 0.5 1 calc PR A 1
C261 C 0.1660(4) 0.22993(19) 0.8237(4) 0.054(3) Uiso 0.5 1 d PD A 1
C262 C 0.1101(4) 0.2514(2) 0.8656(4) 0.090(5) Uiso 0.5 1 d PD A 1
H26A H 0.0612 0.2691 0.8202 0.135 Uiso 0.5 1 calc PR A 1
H26B H 0.1538 0.2681 0.9172 0.135 Uiso 0.5 1 calc PR A 1
H26C H 0.0793 0.2307 0.8865 0.135 Uiso 0.5 1 calc PR A 1
C263 C 0.2624(4) 0.2158(2) 0.8991(4) 0.058(3) Uiso 0.5 1 d PD A 1
H26D H 0.2877 0.2369 0.9466 0.087 Uiso 0.5 1 calc PR A 1
H26E H 0.3073 0.2116 0.8742 0.087 Uiso 0.5 1 calc PR A 1
H26F H 0.254 0.19 0.925 0.087 Uiso 0.5 1 calc PR A 1
C264 C 0.1112(6) 0.19242(18) 0.7693(5) 0.085(4) Uiso 0.5 1 d PD A 1
H26G H 0.1482 0.1787 0.7423 0.103 Uiso 0.5 1 calc PRD A 1
H26H H 0.1021 0.1726 0.8099 0.103 Uiso 0.5 1 calc PR A 1
C265 C 0.0176(13) 0.2053(7) 0.6971(13) 0.149(8) Uiso 0.5 1 d PD A 1
H26I H 0.0019 0.2327 0.7112 0.223 Uiso 0.5 1 calc PR A 1
H26J H -0.0314 0.1856 0.6928 0.223 Uiso 0.5 1 calc PR A 1
H26K H 0.02 0.2063 0.6393 0.223 Uiso 0.5 1 calc PR A 1
C21' C 0.25148(18) 0.2484(3) 0.7197(2) 0.0534(15) Uiso 0.5 1 d PD A 2
C22' C 0.2907(4) 0.2719(2) 0.6755(4) 0.035(2) Uiso 0.5 1 d PD A 2
C23' C 0.2882(5) 0.3141(2) 0.6791(5) 0.052(3) Uiso 0.5 1 d PD A 2
H23' H 0.314 0.3296 0.647 0.062 Uiso 0.5 1 calc PR A 2
C24' C 0.2503(4) 0.33476(13) 0.7268(4) 0.064(3) Uiso 0.5 1 d PD A 2
C25' C 0.2083(5) 0.3104(3) 0.7702(5) 0.059(3) Uiso 0.5 1 d PD A 2
H25' H 0.1793 0.3238 0.8021 0.071 Uiso 0.5 1 calc PR A 2
C26' C 0.2081(3) 0.26786(19) 0.7676(3) 0.049(3) Uiso 0.5 1 d PD A 2
C246 C 0.2480(4) 0.38167(19) 0.7299(4) 0.072(4) Uiso 0.5 1 d PD A 2
C247 C 0.2908(4) 0.4010(3) 0.6734(4) 0.102(5) Uiso 0.5 1 d PD A 2
H24L H 0.2593 0.3897 0.6118 0.153 Uiso 0.5 1 calc PR A 2
H24M H 0.3594 0.3949 0.701 0.153 Uiso 0.5 1 calc PR A 2
H24N H 0.2814 0.4309 0.6709 0.153 Uiso 0.5 1 calc PR A 2
C248 C 0.3076(5) 0.3963(2) 0.8283(3) 0.057(3) Uiso 0.5 1 d PD A 2
H24O H 0.3709 0.4052 0.8373 0.086 Uiso 0.5 1 calc PR A 2
H24P H 0.3147 0.3737 0.87 0.086 Uiso 0.5 1 calc PR A 2
H24Q H 0.2751 0.4194 0.8404 0.086 Uiso 0.5 1 calc PR A 2
C249 C 0.1448(4) 0.3956(3) 0.6949(6) 0.097(5) Uiso 0.5 1 d PD A 2
H24R H 0.1428 0.4256 0.6839 0.116 Uiso 0.5 1 calc PR A 2
H24S H 0.127 0.3913 0.7442 0.116 Uiso 0.5 1 calc PR A 2
C240 C 0.0654(11) 0.3752(6) 0.6074(10) 0.101(6) Uiso 0.5 1 d PD A 2
H24T H 0.0791 0.3803 0.5563 0.151 Uiso 0.5 1 calc PR A 2
H24U H 0.0031 0.3871 0.594 0.151 Uiso 0.5 1 calc PR A 2
H24V H 0.0643 0.3455 0.6169 0.151 Uiso 0.5 1 calc PR A 2
C266 C 0.1457(4) 0.2452(2) 0.8006(4) 0.085(4) Uiso 0.5 1 d PD A 2
C267 C 0.1370(6) 0.2689(3) 0.8747(4) 0.122(7) Uiso 0.5 1 d PD A 2
H26L H 0.0831 0.288 0.8476 0.183 Uiso 0.5 1 calc PR A 2
H26M H 0.1961 0.2843 0.9101 0.183 Uiso 0.5 1 calc PR A 2
H26N H 0.1263 0.2496 0.9145 0.183 Uiso 0.5 1 calc PR A 2
C268 C 0.0485(4) 0.2354(3) 0.7231(5) 0.120(6) Uiso 0.5 1 d PD A 2
H26O H 0.0087 0.2222 0.7469 0.179 Uiso 0.5 1 calc PR A 2
H26P H 0.0561 0.2166 0.6806 0.179 Uiso 0.5 1 calc PR A 2
H26Q H 0.0178 0.2608 0.6916 0.179 Uiso 0.5 1 calc PR A 2
C269 C 0.1937(6) 0.2063(2) 0.8516(6) 0.086(4) Uiso 0.5 1 d PD A 2
H26R H 0.1562 0.1965 0.882 0.103 Uiso 0.5 1 calc PR A 2
H26S H 0.1866 0.1853 0.8057 0.103 Uiso 0.5 1 calc PR A 2
C260 C 0.2955(10) 0.2061(5) 0.9205(10) 0.092(5) Uiso 0.5 1 d PD A 2
H26T H 0.336 0.2037 0.8903 0.138 Uiso 0.5 1 calc PR A 2
H26U H 0.3073 0.1827 0.9614 0.138 Uiso 0.5 1 calc PR A 2
H26V H 0.3104 0.2317 0.9554 0.138 Uiso 0.5 1 calc PR A 2
N2 N 0.4627(3) 0.11529(15) 0.7871(3) 0.0581(15) Uani 1 1 d . C .
C201 C 0.5146(5) 0.07820(19) 0.8368(4) 0.072(2) Uani 1 1 d . . .
H20C H 0.5759 0.0866 0.8883 0.086 Uiso 0.5 1 calc PR B 1
H20D H 0.4762 0.0641 0.8619 0.086 Uiso 0.5 1 calc PR B 1
H20U H 0.5756 0.0868 0.8886 0.086 Uiso 0.5 1 d PR B 1
H20V H 0.4762 0.0639 0.8617 0.086 Uiso 0.5 1 d PR B 1
C202 C 0.5329(6) 0.0508(2) 0.7822(5) 0.087(5) Uani 0.5 1 d PD C 1
H20W H 0.5728 0.0281 0.821 0.104 Uiso 0.5 1 calc PR C 1
H20X H 0.5714 0.0653 0.7578 0.104 Uiso 0.5 1 calc PR C 1
N203 N 0.4452(4) 0.03170(17) 0.7020(3) 0.095(2) Uani 1 1 d D C .
C204 C 0.3901(5) 0.0078(4) 0.7370(6) 0.129(7) Uiso 0.5 1 d PD C 1
H20E H 0.3319 -0.0028 0.6862 0.193 Uiso 0.5 1 calc PR C 1
H20F H 0.3728 0.0256 0.7749 0.193 Uiso 0.5 1 calc PR C 1
H20G H 0.429 -0.0152 0.7734 0.193 Uiso 0.5 1 calc PR C 1
C205 C 0.4814(7) 0.0056(4) 0.6510(6) 0.113(6) Uiso 0.5 1 d PD C 1
H20H H 0.5403 0.0176 0.655 0.17 Uiso 0.5 1 calc PR C 1
H20I H 0.4331 0.0041 0.5873 0.17 Uiso 0.5 1 calc PR C 1
H20J H 0.4947 -0.0222 0.6771 0.17 Uiso 0.5 1 calc PR C 1
C206 C 0.4561(5) 0.0379(3) 0.7928(4) 0.066(3) Uiso 0.5 1 d PD C 2
H20K H 0.4895 0.0139 0.831 0.079 Uiso 0.5 1 calc PR C 2
H20L H 0.3922 0.0399 0.7902 0.079 Uiso 0.5 1 calc PR C 2
C207 C 0.5336(4) 0.0247(4) 0.6963(6) 0.095(5) Uiso 0.5 1 d PD C 2
H20M H 0.5717 0.0036 0.7405 0.143 Uiso 0.5 1 calc PR C 2
H20N H 0.5702 0.0503 0.7093 0.143 Uiso 0.5 1 calc PR C 2
H20O H 0.5186 0.0152 0.6351 0.143 Uiso 0.5 1 calc PR C 2
C208 C 0.3757(6) -0.0040(3) 0.6559(7) 0.105(5) Uiso 0.5 1 d PD C 2
H20P H 0.3754 -0.0105 0.5982 0.157 Uiso 0.5 1 calc PR C 2
H20Q H 0.3111 0.004 0.6447 0.157 Uiso 0.5 1 calc PR C 2
H20R H 0.3961 -0.0282 0.6955 0.157 Uiso 0.5 1 calc PR C 2
C30 C 0.3993(4) 0.13259(18) 0.8241(3) 0.0588(19) Uani 1 1 d . . .
H30A H 0.4389 0.139 0.8891 0.071 Uiso 1 1 calc R C .
H30B H 0.3713 0.1588 0.7924 0.071 Uiso 1 1 calc R . .
O31 O 0.2446(3) 0.11279(12) 0.6553(2) 0.0665(14) Uani 1 1 d . A .
C31 C 0.2414(5) 0.0969(2) 0.7312(4) 0.071(2) Uani 1 1 d . . .
C32 C 0.3204(4) 0.10472(19) 0.8144(4) 0.064(2) Uani 1 1 d . C .
C33 C 0.3194(4) 0.0896(2) 0.8928(4) 0.077(2) Uani 1 1 d . . .
H33 H 0.3724 0.0959 0.9495 0.092 Uiso 1 1 calc R C .
C34 C 0.2457(4) 0.06588(18) 0.8933(3) 0.089(3) Uani 1 1 d D C .
C341 C 0.2519(3) 0.04645(16) 0.9795(3) 0.102(3) Uani 1 1 d D . .
C342 C 0.3345(5) 0.0644(2) 1.0635(4) 0.202(6) Uiso 1 1 d D C .
H34A H 0.35 0.0919 1.0495 0.304 Uiso 1 1 calc R . .
H34B H 0.3906 0.0465 1.0827 0.304 Uiso 1 1 calc R . .
H34C H 0.3163 0.0665 1.1123 0.304 Uiso 1 1 calc R . .
C343 C 0.1597(3) 0.0529(3) 0.9853(5) 0.179(5) Uiso 1 1 d D C .
H34D H 0.168 0.0437 1.0447 0.269 Uiso 1 1 calc R . .
H34E H 0.1084 0.037 0.9375 0.269 Uiso 1 1 calc R . .
H34F H 0.1429 0.0822 0.9775 0.269 Uiso 1 1 calc R . .
C344 C 0.2674(6) -0.00009(15) 0.9765(6) 0.170(5) Uiso 1 1 d D C .
H34G H 0.2705 -0.0129 1.0318 0.203 Uiso 1 1 calc R . .
H34H H 0.2118 -0.012 0.9236 0.203 Uiso 1 1 calc R . .
C345 C 0.3538(7) -0.0101(3) 0.9702(7) 0.138(4) Uiso 1 1 d D . .
H34I H 0.3507 0.0021 0.9149 0.207 Uiso 1 1 calc R C .
H34J H 0.3598 -0.04 0.9682 0.207 Uiso 1 1 calc R . .
H34K H 0.4093 0.001 1.0232 0.207 Uiso 1 1 calc R . .
C35 C 0.1704(5) 0.0585(2) 0.8054(5) 0.091(3) Uani 1 1 d . . .
H35 H 0.1197 0.0414 0.8017 0.11 Uiso 1 1 calc R C .
C36 C 0.1626(4) 0.07365(18) 0.7234(3) 0.087(3) Uani 1 1 d D C .
C361 C 0.0783(4) 0.06245(17) 0.6314(4) 0.131(4) Uani 1 1 d D . .
C362 C 0.1124(4) 0.03022(19) 0.5856(4) 0.165(5) Uiso 1 1 d D C .
H36A H 0.129 0.0048 0.6214 0.248 Uiso 1 1 calc R . .
H36B H 0.1688 0.0406 0.5817 0.248 Uiso 1 1 calc R . .
H36C H 0.0613 0.0246 0.5245 0.248 Uiso 1 1 calc R . .
C363 C -0.0034(3) 0.0451(2) 0.6473(5) 0.164(5) Uiso 1 1 d D C .
H36D H -0.0236 0.0659 0.6777 0.246 Uiso 1 1 calc R . .
H36E H 0.0187 0.0205 0.6854 0.246 Uiso 1 1 calc R . .
H36F H -0.0575 0.0379 0.589 0.246 Uiso 1 1 calc R . .
C364 C 0.0416(5) 0.10053(15) 0.5722(4) 0.118(3) Uiso 1 1 d D C .
H36G H 0.0904 0.1106 0.555 0.142 Uiso 1 1 calc R . .
H36H H -0.0171 0.0937 0.516 0.142 Uiso 1 1 calc R . .
C365 C 0.0204(8) 0.1328(3) 0.6234(8) 0.249(8) Uiso 1 1 d D . .
H36I H -0.0469 0.131 0.61 0.373 Uiso 1 1 calc R C .
H36J H 0.033 0.16 0.6055 0.373 Uiso 1 1 calc R . .
H36K H 0.0612 0.1288 0.6885 0.373 Uiso 1 1 calc RD . .
C40 C 0.5319(4) 0.14959(19) 0.7987(4) 0.0602(18) Uani 1 1 d . . .
H40A H 0.4953 0.1734 0.7621 0.072 Uiso 1 1 calc R C .
H40B H 0.5631 0.1582 0.863 0.072 Uiso 1 1 calc R . .
O41 O 0.4931(3) 0.13088(16) 0.6213(3) 0.0823(16) Uani 1 1 d . C .
C41 C 0.5839(5) 0.1339(2) 0.6805(4) 0.078(2) Uani 1 1 d . . .
C42 C 0.6081(4) 0.1390(2) 0.7721(4) 0.073(2) Uani 1 1 d . C .
C43 C 0.7025(4) 0.1391(3) 0.8386(5) 0.095(3) Uani 1 1 d . . .
H43 H 0.7157 0.1425 0.9001 0.114 Uiso 1 1 calc R C .
C44 C 0.7789(3) 0.1345(2) 0.8185(3) 0.131(4) Uani 1 1 d D C .
C441 C 0.8855(3) 0.13262(11) 0.8914(3) 0.156(4) Uiso 1 1 d D . .
C442 C 0.9340(5) 0.17169(18) 0.8818(6) 0.099(5) Uiso 0.5 1 d PD C 1
H44A H 1.002 0.1662 0.9019 0.148 Uiso 0.5 1 calc PR C 1
H44B H 0.9274 0.1936 0.9191 0.148 Uiso 0.5 1 calc PR C 1
H44C H 0.9037 0.1804 0.8182 0.148 Uiso 0.5 1 calc PR C 1
C443 C 0.8919(6) 0.1313(3) 0.9855(3) 0.111(6) Uiso 0.5 1 d PD C 1
H44D H 0.8611 0.1062 0.992 0.167 Uiso 0.5 1 calc PR C 1
H44E H 0.8596 0.1554 0.9941 0.167 Uiso 0.5 1 calc PR C 1
H44F H 0.9592 0.1315 1.0312 0.167 Uiso 0.5 1 calc PR C 1
C444 C 0.9297(5) 0.09455(16) 0.8744(6) 0.149(9) Uiso 0.5 1 d PD C 1
H44G H 0.9234 0.0958 0.8123 0.179 Uiso 0.5 1 calc PR C 1
H44H H 0.9988 0.094 0.9176 0.179 Uiso 0.5 1 calc PR C 1
C445 C 0.8837(9) 0.05577(19) 0.8846(10) 0.105(6) Uiso 0.5 1 d PD C 1
H44I H 0.8431 0.0622 0.9133 0.157 Uiso 0.5 1 calc PR C 1
H44J H 0.9334 0.0362 0.9224 0.157 Uiso 0.5 1 calc PR C 1
H44K H 0.8446 0.0436 0.8247 0.157 Uiso 0.5 1 calc PR C 1
C446 C 0.9051(7) 0.16702(19) 0.9589(5) 0.34(3) Uiso 0.5 1 d PD C 2
H44L H 0.9556 0.1585 1.0183 0.514 Uiso 0.5 1 calc PR C 2
H44M H 0.8467 0.1732 0.9637 0.514 Uiso 0.5 1 calc PR C 2
H44N H 0.9257 0.1916 0.9384 0.514 Uiso 0.5 1 calc PR C 2
C447 C 0.9504(4) 0.1348(3) 0.8477(5) 0.138(8) Uiso 0.5 1 d PD C 2
H44O H 1.0161 0.1285 0.8929 0.206 Uiso 0.5 1 calc PR C 2
H44P H 0.948 0.1625 0.8236 0.206 Uiso 0.5 1 calc PR C 2
H44Q H 0.9296 0.1147 0.7983 0.206 Uiso 0.5 1 calc PR C 2
C448 C 0.8988(8) 0.09072(16) 0.9397(5) 0.172(10) Uiso 0.5 1 d PD C 2
H44R H 0.9664 0.0873 0.9853 0.207 Uiso 0.5 1 calc PR C 2
H44S H 0.8588 0.0898 0.9714 0.207 Uiso 0.5 1 calc PR C 2
C449 C 0.870(3) 0.0564(2) 0.8716(10) 0.32(3) Uiso 0.5 1 d PD C 2
H44T H 0.8259 0.0669 0.8115 0.474 Uiso 0.5 1 calc PR C 2
H44U H 0.8393 0.0345 0.8889 0.474 Uiso 0.5 1 calc PR C 2
H44V H 0.9275 0.0454 0.8699 0.474 Uiso 0.5 1 calc PR C 2
C45 C 0.7544(6) 0.1307(4) 0.7275(6) 0.149(4) Uani 1 1 d . . .
H45 H 0.805 0.1287 0.7116 0.179 Uiso 1 1 calc R C .
C46 C 0.6582(6) 0.1294(3) 0.6551(5) 0.126(4) Uani 1 1 d . C .
C461 C 0.6383(7) 0.1268(4) 0.5568(6) 0.154(4) Uani 1 1 d D . .
C462 C 0.7336(7) 0.1343(5) 0.5451(7) 0.225(7) Uani 1 1 d D C .
H46A H 0.7601 0.1615 0.569 0.337 Uiso 1 1 calc R . .
H46B H 0.7174 0.1328 0.4808 0.337 Uiso 1 1 calc R . .
H46C H 0.781 0.113 0.5786 0.337 Uiso 1 1 calc R . .
C463 C 0.5649(6) 0.1590(3) 0.4959(5) 0.127(4) Uani 1 1 d . C .
H46D H 0.55 0.1541 0.4325 0.191 Uiso 1 1 calc R . .
H46E H 0.5917 0.1866 0.514 0.191 Uiso 1 1 calc R . .
H46F H 0.5064 0.1566 0.5025 0.191 Uiso 1 1 calc R . .
C464 C 0.5956(9) 0.0863(4) 0.5222(6) 0.208(6) Uani 1 1 d . C .
H46G H 0.5725 0.0846 0.4559 0.25 Uiso 1 1 calc R . .
H46H H 0.5412 0.0811 0.5353 0.25 Uiso 1 1 calc R . .
C465 C 0.6788(11) 0.0542(4) 0.5736(7) 0.267(9) Uani 1 1 d . . .
H46I H 0.7165 0.0509 0.5407 0.401 Uiso 1 1 calc R C .
H46J H 0.6512 0.0276 0.577 0.401 Uiso 1 1 calc R . .
H46K H 0.7202 0.0642 0.6351 0.401 Uiso 1 1 calc R . .

loop_
_atom_site_aniso_label
_atom_site_aniso_U_11
_atom_site_aniso_U_22
_atom_site_aniso_U_33
_atom_site_aniso_U_23
_atom_site_aniso_U_13
_atom_site_aniso_U_12
Yb1 0.0826(2) 0.0637(2) 0.04156(16) -0.00260(14) 0.00162(15) 0.01475(19)
Yb2 0.06472(18) 0.0821(2) 0.05092(16) 0.02706(15) 0.01661(13) 0.02028(18)
N1 0.051(3) 0.106(4) 0.028(2) 0.005(2) 0.0078(18) 0.002(3)
C101 0.061(3) 0.080(4) 0.040(3) 0.002(3) 0.013(2) -0.012(3)
C102 0.082(5) 0.074(5) 0.090(5) 0.033(4) -0.003(4) 0.017(4)
N103 0.055(3) 0.098(4) 0.054(3) 0.032(3) 0.011(2) 0.011(3)
C104 0.089(6) 0.097(7) 0.216(11) 0.060(7) -0.061(7) -0.026(5)
C105 0.090(5) 0.136(8) 0.097(6) 0.017(5) 0.026(4) 0.029(6)
C10 0.048(3) 0.133(7) 0.058(3) 0.009(4) 0.022(3) 0.002(4)
O11 0.088(3) 0.100(4) 0.0372(19) 0.007(2) 0.0130(19) 0.011(3)
C11 0.081(4) 0.129(6) 0.033(3) 0.013(3) 0.017(3) 0.049(4)
C12 0.084(4) 0.131(7) 0.035(3) 0.012(3) 0.020(3) 0.032(4)
C13 0.072(4) 0.166(8) 0.055(3) 0.031(4) 0.035(3) 0.024(5)
C14 0.123(5) 0.246(12) 0.058(4) 0.037(5) 0.054(4) 0.060(7)
C141 0.145(6) 0.288(14) 0.061(4) 0.011(6) 0.065(4) 0.059(8)
C15 0.126(6) 0.272(13) 0.042(4) 0.010(6) 0.037(4) 0.075(8)
C16 0.101(5) 0.138(7) 0.045(4) 0.003(4) 0.013(3) 0.058(5)
C161 0.163(8) 0.117(7) 0.049(4) -0.013(4) 0.001(5) 0.052(6)
C162 0.117(7) 0.147(9) 0.089(6) -0.015(6) 0.016(5) -0.022(7)
C163 0.317(15) 0.156(10) 0.080(5) -0.051(6) 0.062(8) 0.012(11)
C164 0.129(7) 0.113(7) 0.123(7) -0.026(6) 0.013(6) 0.057(6)
C165 0.428(17) 0.214(13) 0.123(9) 0.027(8) 0.104(11) 0.189(12)
N2 0.050(3) 0.050(3) 0.047(2) 0.002(2) 0.000(2) 0.013(2)
C201 0.079(4) 0.061(4) 0.046(3) 0.007(3) 0.003(3) 0.008(3)
C202 0.140(11) 0.039(7) 0.057(7) 0.015(5) 0.025(7) 0.043(7)
N203 0.115(5) 0.077(4) 0.059(3) -0.021(3) 0.012(3) 0.024(4)
C30 0.070(4) 0.045(3) 0.038(3) -0.002(2) 0.005(3) 0.003(3)
O31 0.062(2) 0.058(3) 0.0409(19) 0.0086(17) -0.0088(18) -0.006(2)
C31 0.061(4) 0.062(4) 0.055(3) 0.021(3) -0.003(3) 0.005(3)
C32 0.064(4) 0.057(4) 0.045(3) 0.013(3) 0.003(3) -0.004(3)
C33 0.052(4) 0.092(5) 0.061(3) 0.026(3) 0.004(3) -0.005(3)
C34 0.081(5) 0.087(5) 0.066(4) 0.026(4) 0.006(3) -0.009(4)
C341 0.079(5) 0.083(5) 0.112(5) 0.041(4) 0.016(4) -0.016(4)
C35 0.072(4) 0.069(4) 0.104(5) 0.031(4) 0.015(4) -0.020(4)
C36 0.064(4) 0.078(5) 0.073(4) 0.024(4) -0.007(3) -0.019(4)
C361 0.073(5) 0.125(7) 0.124(7) 0.035(6) -0.015(5) -0.048(5)
C40 0.056(3) 0.065(4) 0.045(3) -0.009(3) 0.011(2) -0.001(3)
O41 0.072(3) 0.110(4) 0.044(2) 0.005(2) 0.0088(19) 0.011(3)
C41 0.085(4) 0.093(5) 0.052(3) 0.010(3) 0.028(3) 0.022(4)
C42 0.056(3) 0.092(5) 0.062(3) -0.002(3) 0.020(3) 0.023(3)
C43 0.041(3) 0.159(8) 0.066(4) -0.002(4) 0.009(3) 0.027(4)
C44 0.076(5) 0.238(11) 0.068(4) 0.040(6) 0.024(4) 0.053(6)
C45 0.095(5) 0.244(11) 0.091(6) -0.017(7) 0.026(4) 0.081(7)
C46 0.125(5) 0.187(9) 0.079(4) 0.029(5) 0.058(4) 0.079(6)
C461 0.154(7) 0.234(12) 0.069(5) 0.023(6) 0.047(5) 0.104(7)
C462 0.200(7) 0.40(2) 0.131(6) 0.066(9) 0.128(5) 0.130(11)
C463 0.124(6) 0.181(10) 0.084(5) 0.022(5) 0.055(4) 0.051(6)
C464 0.329(13) 0.198(10) 0.066(5) 0.018(6) 0.065(7) 0.158(10)
C465 0.44(2) 0.197(13) 0.091(7) -0.002(8) 0.060(11) 0.153(13)

loop_
_atom_type_symbol
_atom_type_description
_atom_type_scat_dispersion_real
_atom_type_scat_dispersion_imag
_atom_type_scat_source
C C 0.0181 0.0091 'International Tables Vol C Tables 4.2.6.8 and 6.1.1.4'
H H 0 0 'International Tables Vol C Tables 4.2.6.8 and 6.1.1.4'
N N 0.0311 0.018 'International Tables Vol C Tables 4.2.6.8 and 6.1.1.4'
O O 0.0492 0.0322 'International Tables Vol C Tables 4.2.6.8 and 6.1.1.4'
Yb Yb -7.2108 4.4329 'International Tables Vol C Tables 4.2.6.8 and 6.1.1.4'

loop_
_geom_angle_atom_site_label_1
_geom_angle_atom_site_label_2
_geom_angle_atom_site_label_3
_geom_angle
_geom_angle_site_symmetry_1
_geom_angle_site_symmetry_3
_geom_angle_publ_flag
O41 Yb1 O31 139.35(17) . . ?
O41 Yb1 O11 95.26(17) . . ?
O31 Yb1 O11 72.52(16) . . ?
O41 Yb1 N2 79.74(16) . . ?
O31 Yb1 N2 79.76(15) . . ?
O11 Yb1 N2 130.20(16) . . ?
O41 Yb1 N203 100.88(18) . . ?
O31 Yb1 N203 105.73(17) . . ?
O11 Yb1 N203 154.74(16) . . ?
N2 Yb1 N203 72.33(15) . . ?
O21 Yb2 O11 130.66(12) . . ?
O21 Yb2 O31 89.23(14) . . ?
O11 Yb2 O31 72.72(16) . . ?
O21 Yb2 N1 78.85(14) . . ?
O11 Yb2 N1 79.73(18) . . ?
O31 Yb2 N1 130.93(16) . . ?
O21 Yb2 N103 110.37(17) . . ?
O11 Yb2 N103 104.76(17) . . ?
O31 Yb2 N103 153.12(16) . . ?
N1 Yb2 N103 72.78(16) . . ?
C20' N1 C10 97.1(6) . . ?
C20' N1 C101 120.7(7) . . ?
C10 N1 C101 112.4(5) . . ?
C10 N1 C20 112.2(6) . . ?
C101 N1 C20 102.3(6) . . ?
C20' N1 Yb2 107.4(6) . . ?
C10 N1 Yb2 109.5(4) . . ?
C101 N1 Yb2 109.0(3) . . ?
C20 N1 Yb2 111.3(5) . . ?
C102 C101 N1 112.3(5) . . ?
C102 C101 H10A 109.1 . . ?
N1 C101 H10A 109.1 . . ?
C102 C101 H10B 109.1 . . ?
N1 C101 H10B 109.1 . . ?
H10A C101 H10B 107.9 . . ?
N103 C102 C101 118.1(6) . . ?
N103 C102 H10C 107.8 . . ?
C101 C102 H10C 107.8 . . ?
N103 C102 H10D 107.8 . . ?
C101 C102 H10D 107.8 . . ?
H10C C102 H10D 107.1 . . ?
C104 N103 C102 115.5(7) . . ?
C104 N103 C105 106.2(7) . . ?
C102 N103 C105 104.1(6) . . ?
C104 N103 Yb2 115.5(5) . . ?
C102 N103 Yb2 103.4(4) . . ?
C105 N103 Yb2 111.6(4) . . ?
N103 C104 H10E 109.5 . . ?
N103 C104 H10F 109.5 . . ?
H10E C104 H10F 109.5 . . ?
N103 C104 H10G 109.5 . . ?
H10E C104 H10G 109.5 . . ?
H10F C104 H10G 109.5 . . ?
N103 C105 H10H 109.5 . . ?
N103 C105 H10I 109.5 . . ?
H10H C105 H10I 109.5 . . ?
N103 C105 H10J 109.5 . . ?
H10H C105 H10J 109.5 . . ?
H10I C105 H10J 109.5 . . ?
N1 C10 C12 113.8(5) . . ?
N1 C10 H10K 108.8 . . ?
C12 C10 H10K 108.8 . . ?
N1 C10 H10L 108.8 . . ?
C12 C10 H10L 108.8 . . ?
H10K C10 H10L 107.7 . . ?
C11 O11 Yb2 124.3(4) . . ?
C11 O11 Yb1 128.5(4) . . ?
Yb2 O11 Yb1 100.92(16) . . ?
O11 C11 C12 118.1(6) . . ?
O11 C11 C16 121.6(8) . . ?
C12 C11 C16 120.3(7) . . ?
C11 C12 C13 121.8(7) . . ?
C11 C12 C10 120.1(6) . . ?
C13 C12 C10 118.0(8) . . ?
C12 C13 C14 118.9(8) . . ?
C12 C13 H13 120.6 . . ?
C14 C13 H13 120.6 . . ?
C15 C14 C13 114.2(6) . . ?
C15 C14 C141 127.2(6) . . ?
C13 C14 C141 118.6(6) . . ?
C144 C141 C142 112.7(5) . . ?
C144 C141 C14 110.7(5) . . ?
C142 C141 C14 111.0(4) . . ?
C144 C141 C143 106.3(4) . . ?
C142 C141 C143 106.3(5) . . ?
C14 C141 C143 109.7(5) . . ?
C141 C142 H14A 109.5 . . ?
C141 C142 H14B 109.5 . . ?
H14A C142 H14B 109.5 . . ?
C141 C142 H14C 109.5 . . ?
H14A C142 H14C 109.5 . . ?
H14B C142 H14C 109.5 . . ?
C141 C143 H14D 109.5 . . ?
C141 C143 H14E 109.5 . . ?
H14D C143 H14E 109.5 . . ?
C141 C143 H14F 109.5 . . ?
H14D C143 H14F 109.5 . . ?
H14E C143 H14F 109.5 . . ?
C141 C144 C145 107.5(5) . . ?
C141 C144 H14G 110.2 . . ?
C145 C144 H14G 110.2 . . ?
C141 C144 H14H 110.2 . . ?
C145 C144 H14H 110.2 . . ?
H14G C144 H14H 108.5 . . ?
C144 C145 H14I 109.5 . . ?
C144 C145 H14J 109.5 . . ?
H14I C145 H14J 109.5 . . ?
C144 C145 H14K 109.5 . . ?
H14I C145 H14K 109.5 . . ?
H14J C145 H14K 109.5 . . ?
C14 C15 C16 129.7(8) . . ?
C14 C15 H15 115.2 . . ?
C16 C15 H15 115.2 . . ?
C15 C16 C11 115.0(9) . . ?
C15 C16 C161 122.1(8) . . ?
C11 C16 C161 122.8(8) . . ?
C164 C161 C162 109.9(9) . . ?
C164 C161 C163 107.2(8) . . ?
C162 C161 C163 107.8(9) . . ?
C164 C161 C16 109.5(7) . . ?
C162 C161 C16 109.9(8) . . ?
C163 C161 C16 112.5(9) . . ?
C161 C162 H16A 109.5 . . ?
C161 C162 H16B 109.5 . . ?
H16A C162 H16B 109.5 . . ?
C161 C162 H16C 109.5 . . ?
H16A C162 H16C 109.5 . . ?
H16B C162 H16C 109.5 . . ?
C161 C163 H16D 109.5 . . ?
C161 C163 H16E 109.5 . . ?
H16D C163 H16E 109.5 . . ?
C161 C163 H16F 109.5 . . ?
H16D C163 H16F 109.5 . . ?
H16E C163 H16F 109.5 . . ?
C161 C164 C165 113.6(11) . . ?
C161 C164 H16G 108.9 . . ?
C165 C164 H16G 108.9 . . ?
C161 C164 H16H 108.9 . . ?
C165 C164 H16H 108.9 . . ?
H16G C164 H16H 107.7 . . ?
C164 C165 H16I 109.5 . . ?
C164 C165 H16J 109.5 . . ?
H16I C165 H16J 109.5 . . ?
C164 C165 H16K 109.5 . . ?
H16I C165 H16K 109.5 . . ?
H16J C165 H16K 109.5 . . ?
C22 C20 N1 112.0(7) . . ?
C22 C20 H20A 109.2 . . ?
N1 C20 H20A 109.2 . . ?
C22 C20 H20B 109.2 . . ?
N1 C20 H20B 109.2 . . ?
H20A C20 H20B 107.9 . . ?
N1 C20' C22' 110.5(7) . . ?
N1 C20' H20S 109.5 . . ?
C22' C20' H20S 109.5 . . ?
N1 C20' H20T 109.5 . . ?
C22' C20' H20T 109.5 . . ?
H20S C20' H20T 108.1 . . ?
C21 O21 Yb2 117.00(16) . . ?
C21' O21 Yb2 123.3(2) . . ?
O21 C21 C22 121.5(4) . . ?
O21 C21 C26 121.5(5) . . ?
C22 C21 C26 117.0(5) . . ?
C21 C22 C23 123.2(6) . . ?
C21 C22 C20 116.0(7) . . ?
C23 C22 C20 120.2(8) . . ?
C24 C23 C22 119.7(7) . . ?
C24 C23 H23 120.2 . . ?
C22 C23 H23 120.2 . . ?
C23 C24 C25 117.1(6) . . ?
C23 C24 C241 118.2(6) . . ?
C25 C24 C241 124.6(6) . . ?
C26 C25 C24 123.9(7) . . ?
C26 C25 H25 118 . . ?
C24 C25 H25 118 . . ?
C25 C26 C21 119.1(6) . . ?
C25 C26 C261 119.5(6) . . ?
C21 C26 C261 120.8(5) . . ?
C244 C241 C243 113.0(6) . . ?
C244 C241 C24 113.7(5) . . ?
C243 C241 C24 109.5(5) . . ?
C244 C241 C242 107.4(5) . . ?
C243 C241 C242 106.8(5) . . ?
C24 C241 C242 105.9(5) . . ?
C241 C244 C245 104.0(8) . . ?
C241 C244 H24G 111 . . ?
C245 C244 H24G 111 . . ?
C241 C244 H24H 111 . . ?
C245 C244 H24H 111 . . ?
H24G C244 H24H 109 . . ?
C262 C261 C264 110.3(5) . . ?
C262 C261 C26 110.0(5) . . ?
C264 C261 C26 108.4(5) . . ?
C262 C261 C263 109.1(5) . . ?
C264 C261 C263 108.9(5) . . ?
C26 C261 C263 110.0(5) . . ?
C265 C264 C261 109.7(10) . . ?
C265 C264 H26G 109.7 . . ?
C261 C264 H26G 109.7 . . ?
C265 C264 H26H 109.7 . . ?
C261 C264 H26H 109.7 . . ?
H26G C264 H26H 108.2 . . ?
O21 C21' C22' 115.4(5) . . ?
O21 C21' C26' 124.6(5) . . ?
C22' C21' C26' 119.9(7) . . ?
C23' C22' C21' 119.9(7) . . ?
C23' C22' C20' 122.0(8) . . ?
C21' C22' C20' 118.0(7) . . ?
C24' C23' C22' 122.9(7) . . ?
C24' C23' H23' 118.5 . . ?
C22' C23' H23' 118.5 . . ?
C23' C24' C25' 116.7(6) . . ?
C23' C24' C246 122.3(6) . . ?
C25' C24' C246 121.0(6) . . ?
C26' C25' C24' 122.4(7) . . ?
C26' C25' H25' 118.8 . . ?
C24' C25' H25' 118.8 . . ?
C25' C26' C21' 118.1(6) . . ?
C25' C26' C266 117.8(6) . . ?
C21' C26' C266 123.1(6) . . ?
C249 C246 C247 109.9(5) . . ?
C249 C246 C24' 108.8(5) . . ?
C247 C246 C24' 111.5(6) . . ?
C249 C246 C248 109.7(6) . . ?
C247 C246 C248 107.5(5) . . ?
C24' C246 C248 109.4(5) . . ?
C246 C247 H24L 109.5 . . ?
C246 C247 H24M 109.5 . . ?
H24L C247 H24M 109.5 . . ?
C246 C247 H24N 109.5 . . ?
H24L C247 H24N 109.5 . . ?
H24M C247 H24N 109.5 . . ?
C246 C248 H24O 109.5 . . ?
C246 C248 H24P 109.5 . . ?
H24O C248 H24P 109.5 . . ?
C246 C248 H24Q 109.5 . . ?
H24O C248 H24Q 109.5 . . ?
H24P C248 H24Q 109.5 . . ?
C246 C249 C240 119.2(9) . . ?
C246 C249 H24R 107.5 . . ?
C240 C249 H24R 107.5 . . ?
C246 C249 H24S 107.5 . . ?
C240 C249 H24S 107.5 . . ?
H24R C249 H24S 107 . . ?
C249 C240 H24T 109.5 . . ?
C249 C240 H24U 109.5 . . ?
H24T C240 H24U 109.5 . . ?
C249 C240 H24V 109.5 . . ?
H24T C240 H24V 109.5 . . ?
H24U C240 H24V 109.5 . . ?
C267 C266 C268 111.5(5) . . ?
C267 C266 C269 100.2(7) . . ?
C268 C266 C269 110.4(6) . . ?
C267 C266 C26' 111.3(6) . . ?
C268 C266 C26' 111.4(5) . . ?
C269 C266 C26' 111.5(6) . . ?
C266 C267 H26L 109.5 . . ?
C266 C267 H26M 109.5 . . ?
H26L C267 H26M 109.5 . . ?
C266 C267 H26N 109.5 . . ?
H26L C267 H26N 109.5 . . ?
H26M C267 H26N 109.5 . . ?
C266 C268 H26O 109.5 . . ?
C266 C268 H26P 109.5 . . ?
H26O C268 H26P 109.5 . . ?
C266 C268 H26Q 109.5 . . ?
H26O C268 H26Q 109.5 . . ?
H26P C268 H26Q 109.5 . . ?
C260 C269 C266 121.4(9) . . ?
C260 C269 H26R 107 . . ?
C266 C269 H26R 107 . . ?
C260 C269 H26S 107 . . ?
C266 C269 H26S 107 . . ?
H26R C269 H26S 106.7 . . ?
C269 C260 H26T 109.5 . . ?
C269 C260 H26U 109.5 . . ?
H26T C260 H26U 109.5 . . ?
C269 C260 H26V 109.5 . . ?
H26T C260 H26V 109.5 . . ?
H26U C260 H26V 109.5 . . ?
C201 N2 C30 112.2(5) . . ?
C201 N2 C40 110.5(4) . . ?
C30 N2 C40 104.4(4) . . ?
C201 N2 Yb1 110.1(3) . . ?
C30 N2 Yb1 111.0(3) . . ?
C40 N2 Yb1 108.5(3) . . ?
C202 C201 N2 112.6(6) . . ?
N2 C201 C206 111.3(5) . . ?
C202 C201 H20C 109.1 . . ?
N2 C201 H20C 109.1 . . ?
C202 C201 H20D 109.1 . . ?
N2 C201 H20D 109.1 . . ?
H20C C201 H20D 107.8 . . ?
C202 C201 H20U 109.6 . . ?
N2 C201 H20U 108.8 . . ?
H20D C201 H20U 107.5 . . ?
C202 C201 H20V 108.7 . . ?
N2 C201 H20V 109.2 . . ?
H20C C201 H20V 108 . . ?
H20U C201 H20V 107.8 . . ?
C201 C202 N203 116.6(7) . . ?
C201 C202 H20W 108.1 . . ?
N203 C202 H20W 108.1 . . ?
C201 C202 H20X 108.1 . . ?
N203 C202 H20X 108.1 . . ?
H20W C202 H20X 107.3 . . ?
C206 N203 C207 115.4(5) . . ?
C204 N203 C205 112.1(7) . . ?
C206 N203 C208 109.9(6) . . ?
C207 N203 C208 109.4(6) . . ?
C204 N203 C202 109.1(5) . . ?
C205 N203 C202 107.2(6) . . ?
C206 N203 Yb1 103.5(5) . . ?
C207 N203 Yb1 109.3(6) . . ?
C204 N203 Yb1 116.1(5) . . ?
C205 N203 Yb1 113.4(5) . . ?
C208 N203 Yb1 109.1(5) . . ?
C202 N203 Yb1 97.5(4) . . ?
N203 C204 H20E 109.5 . . ?
N203 C204 H20F 109.5 . . ?
N203 C204 H20G 109.5 . . ?
N203 C205 H20H 109.5 . . ?
N203 C205 H20I 109.5 . . ?
N203 C205 H20J 109.5 . . ?
N203 C206 C201 111.4(7) . . ?
N203 C206 H20K 109.4 . . ?
C201 C206 H20K 109.4 . . ?
N203 C206 H20L 109.4 . . ?
C201 C206 H20L 109.4 . . ?
H20K C206 H20L 108 . . ?
N203 C207 H20M 109.5 . . ?
N203 C207 H20N 109.5 . . ?
H20M C207 H20N 109.5 . . ?
N203 C207 H20O 109.5 . . ?
H20M C207 H20O 109.5 . . ?
H20N C207 H20O 109.5 . . ?
N203 C208 H20P 109.5 . . ?
N203 C208 H20Q 109.5 . . ?
H20P C208 H20Q 109.5 . . ?
N203 C208 H20R 109.5 . . ?
H20P C208 H20R 109.5 . . ?
H20Q C208 H20R 109.5 . . ?
C32 C30 N2 114.1(5) . . ?
C32 C30 H30A 108.7 . . ?
N2 C30 H30A 108.7 . . ?
C32 C30 H30B 108.7 . . ?
N2 C30 H30B 108.7 . . ?
H30A C30 H30B 107.6 . . ?
C31 O31 Yb1 123.3(4) . . ?
C31 O31 Yb2 130.9(4) . . ?
Yb1 O31 Yb2 100.16(17) . . ?
O31 C31 C32 116.5(6) . . ?
O31 C31 C36 121.1(5) . . ?
C32 C31 C36 122.4(6) . . ?
C31 C32 C33 118.2(6) . . ?
C31 C32 C30 122.6(6) . . ?
C33 C32 C30 118.7(5) . . ?
C34 C33 C32 124.4(5) . . ?
C34 C33 H33 117.8 . . ?
C32 C33 H33 117.8 . . ?
C33 C34 C35 113.1(5) . . ?
C33 C34 C341 122.6(4) . . ?
C35 C34 C341 124.0(5) . . ?
C343 C341 C342 109.3(5) . . ?
C343 C341 C34 110.7(4) . . ?
C342 C341 C34 111.1(5) . . ?
C343 C341 C344 108.0(5) . . ?
C342 C341 C344 109.1(5) . . ?
C34 C341 C344 108.6(5) . . ?
C341 C342 H34A 109.5 . . ?
C341 C342 H34B 109.5 . . ?
H34A C342 H34B 109.5 . . ?
C341 C342 H34C 109.5 . . ?
H34A C342 H34C 109.5 . . ?
H34B C342 H34C 109.5 . . ?
C341 C343 H34D 109.5 . . ?
C341 C343 H34E 109.5 . . ?
H34D C343 H34E 109.5 . . ?
C341 C343 H34F 109.5 . . ?
H34D C343 H34F 109.5 . . ?
H34E C343 H34F 109.5 . . ?
C345 C344 C341 113.0(7) . . ?
C345 C344 H34G 109 . . ?
C341 C344 H34G 109 . . ?
C345 C344 H34H 109 . . ?
C341 C344 H34H 109 . . ?
H34G C344 H34H 107.8 . . ?
C344 C345 H34I 109.5 . . ?
C344 C345 H34J 109.5 . . ?
H34I C345 H34J 109.5 . . ?
C344 C345 H34K 109.5 . . ?
H34I C345 H34K 109.5 . . ?
H34J C345 H34K 109.5 . . ?
C36 C35 C34 126.9(6) . . ?
C36 C35 H35 116.5 . . ?
C34 C35 H35 116.5 . . ?
C35 C36 C31 114.8(5) . . ?
C35 C36 C361 122.2(5) . . ?
C31 C36 C361 122.7(5) . . ?
C364 C361 C362 110.6(5) . . ?
C364 C361 C363 108.1(5) . . ?
C362 C361 C363 110.4(5) . . ?
C364 C361 C36 110.4(4) . . ?
C362 C361 C36 108.4(4) . . ?
C363 C361 C36 108.9(5) . . ?
C361 C362 H36A 109.5 . . ?
C361 C362 H36B 109.5 . . ?
H36A C362 H36B 109.5 . . ?
C361 C362 H36C 109.5 . . ?
H36A C362 H36C 109.5 . . ?
H36B C362 H36C 109.5 . . ?
C361 C363 H36D 109.5 . . ?
C361 C363 H36E 109.5 . . ?
H36D C363 H36E 109.5 . . ?
C361 C363 H36F 109.5 . . ?
H36D C363 H36F 109.5 . . ?
H36E C363 H36F 109.5 . . ?
C365 C364 C361 108.9(7) . . ?
C365 C364 H36G 109.9 . . ?
C361 C364 H36G 109.9 . . ?
C365 C364 H36H 109.9 . . ?
C361 C364 H36H 109.9 . . ?
H36G C364 H36H 108.3 . . ?
C364 C365 H36I 109.5 . . ?
C364 C365 H36J 109.5 . . ?
H36I C365 H36J 109.5 . . ?
C364 C365 H36K 109.5 . . ?
H36I C365 H36K 109.5 . . ?
H36J C365 H36K 109.5 . . ?
C42 C40 N2 115.1(5) . . ?
C42 C40 H40A 108.5 . . ?
N2 C40 H40A 108.5 . . ?
C42 C40 H40B 108.5 . . ?
N2 C40 H40B 108.5 . . ?
H40A C40 H40B 107.5 . . ?
C41 O41 Yb1 134.5(5) . . ?
O41 C41 C42 118.8(7) . . ?
O41 C41 C46 122.0(6) . . ?
C42 C41 C46 119.1(6) . . ?
C43 C42 C41 121.6(7) . . ?
C43 C42 C40 118.4(6) . . ?
C41 C42 C40 119.6(5) . . ?
C42 C43 C44 122.4(7) . . ?
C42 C43 H43 118.8 . . ?
C44 C43 H43 118.8 . . ?
C45 C44 C43 115.6(5) . . ?
C45 C44 C441 120.4(6) . . ?
C43 C44 C441 123.9(5) . . ?
C447 C441 C446 111.8(5) . . ?
C444 C441 C443 110.6(5) . . ?
C444 C441 C442 111.5(5) . . ?
C443 C441 C442 109.3(5) . . ?
C447 C441 C448 109.4(5) . . ?
C446 C441 C448 109.5(5) . . ?
C447 C441 C44 110.7(4) . . ?
C444 C441 C44 108.2(4) . . ?
C446 C441 C44 109.2(5) . . ?
C443 C441 C44 109.8(5) . . ?
C442 C441 C44 107.4(4) . . ?
C448 C441 C44 106.1(5) . . ?
C441 C442 H44A 109.5 . . ?
C441 C442 H44B 109.5 . . ?
C441 C442 H44C 109.5 . . ?
C441 C443 H44D 109.5 . . ?
C441 C443 H44E 109.5 . . ?
C441 C443 H44F 109.5 . . ?
C445 C444 C441 112.3(6) . . ?
C445 C444 H44G 109.2 . . ?
C441 C444 H44G 109.2 . . ?
C445 C444 H44H 109.2 . . ?
C441 C444 H44H 109.2 . . ?
H44G C444 H44H 107.9 . . ?
C441 C446 H44L 109.5 . . ?
C441 C446 H44M 109.5 . . ?
H44L C446 H44M 109.5 . . ?
C441 C446 H44N 109.5 . . ?
H44L C446 H44N 109.5 . . ?
H44M C446 H44N 109.5 . . ?
C441 C447 H44O 109.5 . . ?
C441 C447 H44P 109.5 . . ?
H44O C447 H44P 109.5 . . ?
C441 C447 H44Q 109.5 . . ?
H44O C447 H44Q 109.5 . . ?
H44P C447 H44Q 109.5 . . ?
C449 C448 C441 109.9(6) . . ?
C449 C448 H44R 109.7 . . ?
C441 C448 H44R 109.7 . . ?
C449 C448 H44S 109.7 . . ?
C441 C448 H44S 109.7 . . ?
H44R C448 H44S 108.2 . . ?
C448 C449 H44T 109.5 . . ?
C448 C449 H44U 109.5 . . ?
H44T C449 H44U 109.5 . . ?
C448 C449 H44V 109.5 . . ?
H44T C449 H44V 109.5 . . ?
H44U C449 H44V 109.5 . . ?
C44 C45 C46 125.0(9) . . ?
C44 C45 H45 117.5 . . ?
C46 C45 H45 117.5 . . ?
C41 C46 C45 116.3(8) . . ?
C41 C46 C461 122.3(7) . . ?
C45 C46 C461 121.3(9) . . ?
C464 C461 C46 107.6(10) . . ?
C464 C461 C463 106.3(8) . . ?
C46 C461 C463 113.0(9) . . ?
C464 C461 C462 111.7(10) . . ?
C46 C461 C462 112.1(8) . . ?
C463 C461 C462 106.1(9) . . ?
C461 C462 H46A 109.5 . . ?
C461 C462 H46B 109.5 . . ?
H46A C462 H46B 109.5 . . ?
C461 C462 H46C 109.5 . . ?
H46A C462 H46C 109.5 . . ?
H46B C462 H46C 109.5 . . ?
C461 C463 H46D 109.5 . . ?
C461 C463 H46E 109.5 . . ?
H46D C463 H46E 109.5 . . ?
C461 C463 H46F 109.5 . . ?
H46D C463 H46F 109.5 . . ?
H46E C463 H46F 109.5 . . ?
C461 C464 C465 105.3(10) . . ?
C461 C464 H46G 110.7 . . ?
C465 C464 H46G 110.7 . . ?
C461 C464 H46H 110.7 . . ?
C465 C464 H46H 110.7 . . ?
H46G C464 H46H 108.8 . . ?
C464 C465 H46I 109.5 . . ?
C464 C465 H46J 109.5 . . ?
H46I C465 H46J 109.5 . . ?
C464 C465 H46K 109.5 . . ?
H46I C465 H46K 109.5 . . ?
H46J C465 H46K 109.5 . . ?

loop_
_geom_bond_atom_site_label_1
_geom_bond_atom_site_label_2
_geom_bond_distance
_geom_bond_site_symmetry_2
_geom_bond_publ_flag
Yb1 O41 2.208(5) . ?
Yb1 O31 2.316(5) . ?
Yb1 O11 2.326(4) . ?
Yb1 N2 2.530(4) . ?
Yb1 N203 2.580(5) . ?
Yb1 C202 3.174(8) . ?
Yb1 Yb2 3.5660(5) . ?
Yb2 O21 2.250(3) . ?
Yb2 O11 2.298(5) . ?
Yb2 O31 2.333(4) . ?
Yb2 N1 2.531(6) . ?
Yb2 N103 2.532(5) . ?
Yb2 C102 3.189(7) . ?
N1 C20' 1.393(10) . ?
N1 C10 1.505(9) . ?
N1 C101 1.529(7) . ?
N1 C20 1.610(11) . ?
C101 C102 1.451(9) . ?
C101 H10A 0.99 . ?
C101 H10B 0.99 . ?
C102 N103 1.437(10) . ?
C102 H10C 0.99 . ?
C102 H10D 0.99 . ?
N103 C104 1.362(9) . ?
N103 C105 1.585(11) . ?
C104 H10E 0.98 . ?
C104 H10F 0.98 . ?
C104 H10G 0.98 . ?
C105 H10H 0.98 . ?
C105 H10I 0.98 . ?
C105 H10J 0.98 . ?
C10 C12 1.515(9) . ?
C10 H10K 0.99 . ?
C10 H10L 0.99 . ?
O11 C11 1.374(8) . ?
C11 C12 1.378(12) . ?
C11 C16 1.403(10) . ?
C12 C13 1.396(10) . ?
C13 C14 1.460(9) . ?
C13 H13 0.95 . ?
C14 C15 1.333(14) . ?
C14 C141 1.518(6) . ?
C141 C144 1.508(6) . ?
C141 C142 1.512(6) . ?
C141 C143 1.548(6) . ?
C142 H14A 0.98 . ?
C142 H14B 0.98 . ?
C142 H14C 0.98 . ?
C143 H14D 0.98 . ?
C143 H14E 0.98 . ?
C143 H14F 0.98 . ?
C144 C145 1.554(7) . ?
C144 H14G 0.99 . ?
C144 H14H 0.99 . ?
C145 H14I 0.98 . ?
C145 H14J 0.98 . ?
C145 H14K 0.98 . ?
C15 C16 1.375(13) . ?
C15 H15 0.95 . ?
C16 C161 1.557(14) . ?
C161 C164 1.505(12) . ?
C161 C162 1.513(15) . ?
C161 C163 1.545(12) . ?
C162 H16A 0.98 . ?
C162 H16B 0.98 . ?
C162 H16C 0.98 . ?
C163 H16D 0.98 . ?
C163 H16E 0.98 . ?
C163 H16F 0.98 . ?
C164 C165 1.515(18) . ?
C164 H16G 0.99 . ?
C164 H16H 0.99 . ?
C165 H16I 0.98 . ?
C165 H16J 0.98 . ?
C165 H16K 0.98 . ?
C20 C22 1.564(13) . ?
C20 H20A 0.99 . ?
C20 H20B 0.99 . ?
C20' C22' 1.592(14) . ?
C20' H20S 0.99 . ?
C20' H20T 0.99 . ?
O21 C21 1.302(7) . ?
O21 C21' 1.319(9) . ?
C21 C22 1.388(9) . ?
C21 C26 1.429(7) . ?
C22 C23 1.396(10) . ?
C23 C24 1.392(10) . ?
C23 H23 0.95 . ?
C24 C25 1.406(9) . ?
C24 C241 1.523(7) . ?
C25 C26 1.366(9) . ?
C25 H25 0.95 . ?
C26 C261 1.526(7) . ?
C241 C244 1.493(6) . ?
C241 C243 1.520(7) . ?
C241 C242 1.577(6) . ?
C242 H24A 0.98 . ?
C242 H24B 0.98 . ?
C242 H24C 0.98 . ?
C243 H24D 0.98 . ?
C243 H24E 0.98 . ?
C243 H24F 0.98 . ?
C244 C245 1.631(17) . ?
C244 H24G 0.99 . ?
C244 H24H 0.99 . ?
C245 H24I 0.98 . ?
C245 H24J 0.98 . ?
C245 H24K 0.98 . ?
C261 C262 1.521(7) . ?
C261 C264 1.526(7) . ?
C261 C263 1.528(6) . ?
C262 H26A 0.98 . ?
C262 H26B 0.98 . ?
C262 H26C 0.98 . ?
C263 H26D 0.98 . ?
C263 H26E 0.98 . ?
C263 H26F 0.98 . ?
C264 C265 1.469(17) . ?
C264 H26G 0.99 . ?
C264 H26H 0.99 . ?
C265 H26I 0.98 . ?
C265 H26J 0.98 . ?
C265 H26K 0.98 . ?
C21' C22' 1.386(9) . ?
C21' C26' 1.415(8) . ?
C22' C23' 1.374(10) . ?
C23' C24' 1.368(10) . ?
C23' H23' 0.95 . ?
C24' C25' 1.424(10) . ?
C24' C246 1.526(7) . ?
C25' C26' 1.382(10) . ?
C25' H25' 0.95 . ?
C26' C266 1.518(7) . ?
C246 C249 1.520(6) . ?
C246 C247 1.521(7) . ?
C246 C248 1.539(6) . ?
C247 H24L 0.98 . ?
C247 H24M 0.98 . ?
C247 H24N 0.98 . ?
C248 H24O 0.98 . ?
C248 H24P 0.98 . ?
C248 H24Q 0.98 . ?
C249 C240 1.563(15) . ?
C249 H24R 0.99 . ?
C249 H24S 0.99 . ?
C240 H24T 0.98 . ?
C240 H24U 0.98 . ?
C240 H24V 0.98 . ?
C266 C267 1.510(8) . ?
C266 C268 1.513(6) . ?
C266 C269 1.517(7) . ?
C267 H26L 0.98 . ?
C267 H26M 0.98 . ?
C267 H26N 0.98 . ?
C268 H26O 0.98 . ?
C268 H26P 0.98 . ?
C268 H26Q 0.98 . ?
C269 C260 1.480(14) . ?
C269 H26R 0.99 . ?
C269 H26S 0.99 . ?
C260 H26T 0.98 . ?
C260 H26U 0.98 . ?
C260 H26V 0.98 . ?
N2 C201 1.477(7) . ?
N2 C30 1.501(8) . ?
N2 C40 1.508(8) . ?
C201 C202 1.393(11) . ?
C201 C206 1.574(11) . ?
C201 H20C 0.99 . ?
C201 H20D 0.99 . ?
C201 H20U 0.99 . ?
C201 H20V 0.99 . ?
C202 N203 1.543(8) . ?
C202 H20W 0.99 . ?
C202 H20X 0.99 . ?
N203 C206 1.451(8) . ?
N203 C207 1.458(9) . ?
N203 C204 1.468(10) . ?
N203 C205 1.486(10) . ?
N203 C208 1.536(9) . ?
C204 H20E 0.98 . ?
C204 H20F 0.98 . ?
C204 H20G 0.98 . ?
C205 H20H 0.98 . ?
C205 H20I 0.98 . ?
C205 H20J 0.98 . ?
C206 H20K 0.99 . ?
C206 H20L 0.99 . ?
C207 H20M 0.98 . ?
C207 H20N 0.98 . ?
C207 H20O 0.98 . ?
C208 H20P 0.98 . ?
C208 H20Q 0.98 . ?
C208 H20R 0.98 . ?
C30 C32 1.486(9) . ?
C30 H30A 0.99 . ?
C30 H30B 0.99 . ?
O31 C31 1.385(8) . ?
C31 C32 1.393(8) . ?
C31 C36 1.408(9) . ?
C32 C33 1.399(10) . ?
C33 C34 1.395(9) . ?
C33 H33 0.95 . ?
C34 C35 1.415(8) . ?
C34 C341 1.527(6) . ?
C341 C343 1.514(7) . ?
C341 C342 1.521(6) . ?
C341 C344 1.536(6) . ?
C342 H34A 0.98 . ?
C342 H34B 0.98 . ?
C342 H34C 0.98 . ?
C343 H34D 0.98 . ?
C343 H34E 0.98 . ?
C343 H34F 0.98 . ?
C344 C345 1.449(12) . ?
C344 H34G 0.99 . ?
C344 H34H 0.99 . ?
C345 H34I 0.98 . ?
C345 H34J 0.98 . ?
C345 H34K 0.98 . ?
C35 C36 1.401(10) . ?
C35 H35 0.95 . ?
C36 C361 1.538(6) . ?
C361 C364 1.520(6) . ?
C361 C362 1.529(7) . ?
C361 C363 1.535(7) . ?
C362 H36A 0.98 . ?
C362 H36B 0.98 . ?
C362 H36C 0.98 . ?
C363 H36D 0.98 . ?
C363 H36E 0.98 . ?
C363 H36F 0.98 . ?
C364 C365 1.481(9) . ?
C364 H36G 0.99 . ?
C364 H36H 0.99 . ?
C365 H36I 0.98 . ?
C365 H36J 0.98 . ?
C365 H36K 0.98 . ?
C40 C42 1.496(10) . ?
C40 H40A 0.99 . ?
C40 H40B 0.99 . ?
O41 C41 1.315(7) . ?
C41 C42 1.398(9) . ?
C41 C46 1.423(12) . ?
C42 C43 1.386(8) . ?
C43 C44 1.398(9) . ?
C43 H43 0.95 . ?
C44 C45 1.384(11) . ?
C44 C441 1.555(5) . ?
C441 C447 1.502(7) . ?
C441 C444 1.508(6) . ?
C441 C446 1.511(6) . ?
C441 C443 1.521(6) . ?
C441 C442 1.527(6) . ?
C441 C448 1.545(6) . ?
C442 H44A 0.98 . ?
C442 H44B 0.98 . ?
C442 H44C 0.98 . ?
C443 H44D 0.98 . ?
C443 H44E 0.98 . ?
C443 H44F 0.98 . ?
C444 C445 1.502(8) . ?
C444 H44G 0.99 . ?
C444 H44H 0.99 . ?
C445 H44I 0.98 . ?
C445 H44J 0.98 . ?
C445 H44K 0.98 . ?
C446 H44L 0.98 . ?
C446 H44M 0.98 . ?
C446 H44N 0.98 . ?
C447 H44O 0.98 . ?
C447 H44P 0.98 . ?
C447 H44Q 0.98 . ?
C448 C449 1.503(9) . ?
C448 H44R 0.99 . ?
C448 H44S 0.99 . ?
C449 H44T 0.98 . ?
C449 H44U 0.98 . ?
C449 H44V 0.98 . ?
C45 C46 1.438(11) . ?
C45 H45 0.95 . ?
C46 C461 1.517(12) . ?
C461 C464 1.471(17) . ?
C461 C463 1.541(13) . ?
C461 C462 1.616(15) . ?
C462 H46A 0.98 . ?
C462 H46B 0.98 . ?
C462 H46C 0.98 . ?
C463 H46D 0.98 . ?
C463 H46E 0.98 . ?
C463 H46F 0.98 . ?
C464 C465 1.583(16) . ?
C464 H46G 0.99 . ?
C464 H46H 0.99 . ?
C465 H46I 0.98 . ?
C465 H46J 0.98 . ?
C465 H46K 0.98 . ?

loop_
_geom_torsion_atom_site_label_1
_geom_torsion_atom_site_label_2
_geom_torsion_atom_site_label_3
_geom_torsion_atom_site_label_4
_geom_torsion
_geom_torsion_site_symmetry_1
_geom_torsion_site_symmetry_2
_geom_torsion_site_symmetry_3
_geom_torsion_site_symmetry_4
_geom_torsion_publ_flag
O41 Yb1 Yb2 O21 -70.96(15) . . . . ?
O31 Yb1 Yb2 O21 77.49(17) . . . . ?
O11 Yb1 Yb2 O21 -146.7(2) . . . . ?
N2 Yb1 Yb2 O21 9.85(16) . . . . ?
N203 Yb1 Yb2 O21 75.4(2) . . . . ?
C202 Yb1 Yb2 O21 27.0(3) . . . . ?
O41 Yb1 Yb2 O11 75.8(2) . . . . ?
O31 Yb1 Yb2 O11 -135.8(2) . . . . ?
N2 Yb1 Yb2 O11 156.6(2) . . . . ?
N203 Yb1 Yb2 O11 -137.9(3) . . . . ?
C202 Yb1 Yb2 O11 173.7(3) . . . . ?
O41 Yb1 Yb2 O31 -148.45(17) . . . . ?
O11 Yb1 Yb2 O31 135.8(2) . . . . ?
N2 Yb1 Yb2 O31 -67.64(18) . . . . ?
N203 Yb1 Yb2 O31 -2.1(2) . . . . ?
C202 Yb1 Yb2 O31 -50.5(3) . . . . ?
O41 Yb1 Yb2 N1 8.55(14) . . . . ?
O31 Yb1 Yb2 N1 157.01(16) . . . . ?
O11 Yb1 Yb2 N1 -67.2(2) . . . . ?
N2 Yb1 Yb2 N1 89.37(15) . . . . ?
N203 Yb1 Yb2 N1 154.9(2) . . . . ?
C202 Yb1 Yb2 N1 106.5(3) . . . . ?
O41 Yb1 Yb2 N103 75.8(2) . . . . ?
O31 Yb1 Yb2 N103 -135.7(3) . . . . ?
O11 Yb1 Yb2 N103 0.1(3) . . . . ?
N2 Yb1 Yb2 N103 156.6(3) . . . . ?
N203 Yb1 Yb2 N103 -137.8(3) . . . . ?
C202 Yb1 Yb2 N103 173.8(3) . . . . ?
O41 Yb1 Yb2 C21 -60.09(15) . . . . ?
O31 Yb1 Yb2 C21 88.36(17) . . . . ?
O11 Yb1 Yb2 C21 -135.9(2) . . . . ?
N2 Yb1 Yb2 C21 20.72(16) . . . . ?
N203 Yb1 Yb2 C21 86.3(2) . . . . ?
C202 Yb1 Yb2 C21 37.9(3) . . . . ?
O41 Yb1 Yb2 C21' -57.49(16) . . . . ?
O31 Yb1 Yb2 C21' 90.96(18) . . . . ?
O11 Yb1 Yb2 C21' -133.2(2) . . . . ?
N2 Yb1 Yb2 C21' 23.32(17) . . . . ?
N203 Yb1 Yb2 C21' 88.9(2) . . . . ?
C202 Yb1 Yb2 C21' 40.5(3) . . . . ?
O41 Yb1 Yb2 C102 51.87(19) . . . . ?
O31 Yb1 Yb2 C102 -159.7(2) . . . . ?
O11 Yb1 Yb2 C102 -23.9(3) . . . . ?
N2 Yb1 Yb2 C102 132.7(2) . . . . ?
N203 Yb1 Yb2 C102 -161.8(2) . . . . ?
C202 Yb1 Yb2 C102 149.9(3) . . . . ?
O21 Yb2 N1 C20' 16.8(6) . . . . ?
O11 Yb2 N1 C20' -118.5(6) . . . . ?
O31 Yb2 N1 C20' -62.3(6) . . . . ?
N103 Yb2 N1 C20' 132.4(6) . . . . ?
C21 Yb2 N1 C20' 37.5(6) . . . . ?
C21' Yb2 N1 C20' 33.5(6) . . . . ?
C102 Yb2 N1 C20' 146.2(7) . . . . ?
Yb1 Yb2 N1 C20' -81.6(6) . . . . ?
O21 Yb2 N1 C10 121.2(3) . . . . ?
O11 Yb2 N1 C10 -14.1(3) . . . . ?
O31 Yb2 N1 C10 42.1(4) . . . . ?
N103 Yb2 N1 C10 -123.2(3) . . . . ?
C21 Yb2 N1 C10 141.9(3) . . . . ?
C21' Yb2 N1 C10 137.9(3) . . . . ?
C102 Yb2 N1 C10 -109.4(4) . . . . ?
Yb1 Yb2 N1 C10 22.8(3) . . . . ?
O21 Yb2 N1 C101 -115.5(4) . . . . ?
O11 Yb2 N1 C101 109.2(4) . . . . ?
O31 Yb2 N1 C101 165.4(3) . . . . ?
N103 Yb2 N1 C101 0.1(4) . . . . ?
C21 Yb2 N1 C101 -94.8(4) . . . . ?
C21' Yb2 N1 C101 -98.8(4) . . . . ?
C102 Yb2 N1 C101 13.9(4) . . . . ?
Yb1 Yb2 N1 C101 146.1(4) . . . . ?
O21 Yb2 N1 C20 -3.4(5) . . . . ?
O11 Yb2 N1 C20 -138.7(5) . . . . ?
O31 Yb2 N1 C20 -82.5(5) . . . . ?
N103 Yb2 N1 C20 112.2(5) . . . . ?
C21 Yb2 N1 C20 17.3(5) . . . . ?
C21' Yb2 N1 C20 13.3(5) . . . . ?
C102 Yb2 N1 C20 126.0(6) . . . . ?
Yb1 Yb2 N1 C20 -101.8(5) . . . . ?
C20' N1 C101 C102 -150.7(8) . . . . ?
C10 N1 C101 C102 95.8(7) . . . . ?
C20 N1 C101 C102 -143.7(7) . . . . ?
Yb2 N1 C101 C102 -25.8(7) . . . . ?
N1 C101 C102 N103 57.6(9) . . . . ?
N1 C101 C102 Yb2 19.2(5) . . . . ?
O21 Yb2 C102 N103 -94.7(4) . . . . ?
O11 Yb2 C102 N103 132.5(4) . . . . ?
O31 Yb2 C102 N103 110.3(6) . . . . ?
N1 Yb2 C102 N103 -148.8(5) . . . . ?
C21 Yb2 C102 N103 -86.7(4) . . . . ?
C21' Yb2 C102 N103 -91.2(4) . . . . ?
Yb1 Yb2 C102 N103 147.5(4) . . . . ?
O21 Yb2 C102 C101 40.1(5) . . . . ?
O11 Yb2 C102 C101 -92.7(5) . . . . ?
O31 Yb2 C102 C101 -114.9(5) . . . . ?
N1 Yb2 C102 C101 -13.9(4) . . . . ?
N103 Yb2 C102 C101 134.8(8) . . . . ?
C21 Yb2 C102 C101 48.1(5) . . . . ?
C21' Yb2 C102 C101 43.6(5) . . . . ?
Yb1 Yb2 C102 C101 -77.6(5) . . . . ?
C101 C102 N103 C104 179.7(7) . . . . ?
Yb2 C102 N103 C104 -127.2(8) . . . . ?
C101 C102 N103 C105 63.7(7) . . . . ?
Yb2 C102 N103 C105 116.8(4) . . . . ?
C101 C102 N103 Yb2 -53.1(7) . . . . ?
O21 Yb2 N103 C104 -137.7(7) . . . . ?
O11 Yb2 N103 C104 77.6(8) . . . . ?
O31 Yb2 N103 C104 -3.3(10) . . . . ?
N1 Yb2 N103 C104 151.6(8) . . . . ?
C21 Yb2 N103 C104 -140.0(8) . . . . ?
C21' Yb2 N103 C104 -143.7(8) . . . . ?
C102 Yb2 N103 C104 127.2(9) . . . . ?
Yb1 Yb2 N103 C104 77.5(8) . . . . ?
O21 Yb2 N103 C102 95.1(4) . . . . ?
O11 Yb2 N103 C102 -49.6(5) . . . . ?
O31 Yb2 N103 C102 -130.4(5) . . . . ?
N1 Yb2 N103 C102 24.4(4) . . . . ?
C21 Yb2 N103 C102 92.8(4) . . . . ?
C21' Yb2 N103 C102 89.1(4) . . . . ?
Yb1 Yb2 N103 C102 -49.7(5) . . . . ?
O21 Yb2 N103 C105 -16.3(5) . . . . ?
O11 Yb2 N103 C105 -161.0(5) . . . . ?
O31 Yb2 N103 C105 118.2(5) . . . . ?
N1 Yb2 N103 C105 -86.9(5) . . . . ?
C21 Yb2 N103 C105 -18.6(5) . . . . ?
C21' Yb2 N103 C105 -22.3(5) . . . . ?
C102 Yb2 N103 C105 -111.4(7) . . . . ?
Yb1 Yb2 N103 C105 -161.0(4) . . . . ?
C20' N1 C10 C12 175.4(8) . . . . ?
C101 N1 C10 C12 -57.2(8) . . . . ?
C20 N1 C10 C12 -171.8(7) . . . . ?
Yb2 N1 C10 C12 64.0(6) . . . . ?
O21 Yb2 O11 C11 -108.6(5) . . . . ?
O31 Yb2 O11 C11 178.0(5) . . . . ?
N1 Yb2 O11 C11 -43.1(5) . . . . ?
N103 Yb2 O11 C11 25.9(5) . . . . ?
C21 Yb2 O11 C11 -79.9(5) . . . . ?
C21' Yb2 O11 C11 -81.5(5) . . . . ?
C102 Yb2 O11 C11 6.4(5) . . . . ?
Yb1 Yb2 O11 C11 -154.1(6) . . . . ?
O21 Yb2 O11 Yb1 45.6(3) . . . . ?
O31 Yb2 O11 Yb1 -27.83(15) . . . . ?
N1 Yb2 O11 Yb1 111.07(18) . . . . ?
N103 Yb2 O11 Yb1 -179.96(18) . . . . ?
C21 Yb2 O11 Yb1 74.2(3) . . . . ?
C21' Yb2 O11 Yb1 72.7(3) . . . . ?
C102 Yb2 O11 Yb1 160.5(2) . . . . ?
O41 Yb1 O11 C11 40.3(6) . . . . ?
O31 Yb1 O11 C11 -179.3(6) . . . . ?
N2 Yb1 O11 C11 121.3(6) . . . . ?
N203 Yb1 O11 C11 -89.4(7) . . . . ?
C202 Yb1 O11 C11 62(3) . . . . ?
Yb2 Yb1 O11 C11 152.6(7) . . . . ?
O41 Yb1 O11 Yb2 -112.2(2) . . . . ?
O31 Yb1 O11 Yb2 28.09(16) . . . . ?
N2 Yb1 O11 Yb2 -31.2(3) . . . . ?
N203 Yb1 O11 Yb2 118.0(4) . . . . ?
C202 Yb1 O11 Yb2 -91(3) . . . . ?
Yb2 O11 C11 C12 55.6(8) . . . . ?
Yb1 O11 C11 C12 -91.2(8) . . . . ?
Yb2 O11 C11 C16 -123.6(6) . . . . ?
Yb1 O11 C11 C16 89.5(7) . . . . ?
O11 C11 C12 C13 -177.0(6) . . . . ?
C16 C11 C12 C13 2.2(12) . . . . ?
O11 C11 C12 C10 4.6(10) . . . . ?
C16 C11 C12 C10 -176.2(7) . . . . ?
N1 C10 C12 C11 -72.1(9) . . . . ?
N1 C10 C12 C13 109.4(8) . . . . ?
C11 C12 C13 C14 -1.1(11) . . . . ?
C10 C12 C13 C14 177.4(6) . . . . ?
C12 C13 C14 C15 0.2(10) . . . . ?
C12 C13 C14 C141 178.7(6) . . . . ?
C15 C14 C141 C144 128.2(8) . . . . ?
C13 C14 C141 C144 -50.0(7) . . . . ?
C15 C14 C141 C142 -105.9(9) . . . . ?
C13 C14 C141 C142 75.9(8) . . . . ?
C15 C14 C141 C143 11.2(10) . . . . ?
C13 C14 C141 C143 -167.0(6) . . . . ?
C142 C141 C144 C145 169.3(7) . . . . ?
C14 C141 C144 C145 -65.8(8) . . . . ?
C143 C141 C144 C145 53.3(9) . . . . ?
C13 C14 C15 C16 -0.7(14) . . . . ?
C141 C14 C15 C16 -178.9(8) . . . . ?
C14 C15 C16 C11 1.8(14) . . . . ?
C14 C15 C16 C161 177.9(9) . . . . ?
O11 C11 C16 C15 176.8(7) . . . . ?
C12 C11 C16 C15 -2.4(11) . . . . ?
O11 C11 C16 C161 0.6(12) . . . . ?
C12 C11 C16 C161 -178.6(8) . . . . ?
C15 C16 C161 C164 133.1(9) . . . . ?
C11 C16 C161 C164 -51.0(12) . . . . ?
C15 C16 C161 C162 -106.1(10) . . . . ?
C11 C16 C161 C162 69.8(9) . . . . ?
C15 C16 C161 C163 14.0(13) . . . . ?
C11 C16 C161 C163 -170.1(8) . . . . ?
C162 C161 C164 C165 -169.6(9) . . . . ?
C163 C161 C164 C165 73.5(12) . . . . ?
C16 C161 C164 C165 -48.8(11) . . . . ?
C20' N1 C20 C22 -130(3) . . . . ?
C10 N1 C20 C22 -171.5(7) . . . . ?
C101 N1 C20 C22 67.8(8) . . . . ?
Yb2 N1 C20 C22 -48.4(8) . . . . ?
C10 N1 C20' C22' 178.4(8) . . . . ?
C101 N1 C20' C22' 57.1(11) . . . . ?
C20 N1 C20' C22' 36.3(19) . . . . ?
Yb2 N1 C20' C22' -68.5(8) . . . . ?
O11 Yb2 O21 C21 126.5(3) . . . . ?
O31 Yb2 O21 C21 -167.3(3) . . . . ?
N1 Yb2 O21 C21 60.6(3) . . . . ?
N103 Yb2 O21 C21 -6.1(3) . . . . ?
C21' Yb2 O21 C21 11.5(3) . . . . ?
C102 Yb2 O21 C21 21.7(3) . . . . ?
Yb1 Yb2 O21 C21 154.1(3) . . . . ?
O11 Yb2 O21 C21' 115.0(3) . . . . ?
O31 Yb2 O21 C21' -178.7(3) . . . . ?
N1 Yb2 O21 C21' 49.2(3) . . . . ?
N103 Yb2 O21 C21' -17.6(3) . . . . ?
C21 Yb2 O21 C21' -11.5(3) . . . . ?
C102 Yb2 O21 C21' 10.2(3) . . . . ?
Yb1 Yb2 O21 C21' 142.6(3) . . . . ?
C21' O21 C21 C22 58.2(12) . . . . ?
Yb2 O21 C21 C22 -66.8(2) . . . . ?
C21' O21 C21 C26 -120.9(13) . . . . ?
Yb2 O21 C21 C26 114.1(3) . . . . ?
C21' O21 C21 Yb2 125.0(12) . . . . ?
O11 Yb2 C21 O21 -74.3(4) . . . . ?
O31 Yb2 C21 O21 13.7(3) . . . . ?
N1 Yb2 C21 O21 -113.5(3) . . . . ?
N103 Yb2 C21 O21 174.3(3) . . . . ?
C21' Yb2 C21 O21 -60.7(19) . . . . ?
C102 Yb2 C21 O21 -159.7(3) . . . . ?
Yb1 Yb2 C21 O21 -29.5(3) . . . . ?
O21 Yb2 C21 C22 127.2(4) . . . . ?
O11 Yb2 C21 C22 53.0(3) . . . . ?
O31 Yb2 C21 C22 140.9(3) . . . . ?
N1 Yb2 C21 C22 13.7(3) . . . . ?
N103 Yb2 C21 C22 -58.5(3) . . . . ?
C21' Yb2 C21 C22 66.6(19) . . . . ?
C102 Yb2 C21 C22 -32.5(3) . . . . ?
Yb1 Yb2 C21 C22 97.7(3) . . . . ?
O21 Yb2 C21 C26 -95.7(5) . . . . ?
O11 Yb2 C21 C26 -170.0(3) . . . . ?
O31 Yb2 C21 C26 -82.0(4) . . . . ?
N1 Yb2 C21 C26 150.8(4) . . . . ?
N103 Yb2 C21 C26 78.6(4) . . . . ?
C21' Yb2 C21 C26 -156(2) . . . . ?
C102 Yb2 C21 C26 104.6(4) . . . . ?
Yb1 Yb2 C21 C26 -125.2(3) . . . . ?
O21 C21 C22 C23 -179.2(3) . . . . ?
C26 C21 C22 C23 0.0(4) . . . . ?
Yb2 C21 C22 C23 143.3(3) . . . . ?
O21 C21 C22 C20 -7.8(5) . . . . ?
C26 C21 C22 C20 171.4(5) . . . . ?
Yb2 C21 C22 C20 -45.3(5) . . . . ?
N1 C20 C22 C21 69.9(7) . . . . ?
N1 C20 C22 C23 -118.4(7) . . . . ?
C21 C22 C23 C24 -0.9(5) . . . . ?
C20 C22 C23 C24 -172.0(6) . . . . ?
C22 C23 C24 C25 0.7(6) . . . . ?
C22 C23 C24 C241 -176.7(3) . . . . ?
C23 C24 C25 C26 0.4(7) . . . . ?
C241 C24 C25 C26 177.6(4) . . . . ?
C24 C25 C26 C21 -1.4(7) . . . . ?
C24 C25 C26 C261 169.8(5) . . . . ?
O21 C21 C26 C25 -179.8(3) . . . . ?
C22 C21 C26 C25 1.1(5) . . . . ?
Yb2 C21 C26 C25 -130.1(4) . . . . ?
O21 C21 C26 C261 9.2(4) . . . . ?
C22 C21 C26 C261 -169.9(4) . . . . ?
Yb2 C21 C26 C261 58.9(5) . . . . ?
C23 C24 C241 C244 -59.0(7) . . . . ?
C25 C24 C241 C244 123.9(6) . . . . ?
C23 C24 C241 C243 173.6(4) . . . . ?
C25 C24 C241 C243 -3.5(6) . . . . ?
C23 C24 C241 C242 58.8(6) . . . . ?
C25 C24 C241 C242 -118.4(6) . . . . ?
C243 C241 C244 C245 56.5(9) . . . . ?
C24 C241 C244 C245 -69.1(9) . . . . ?
C242 C241 C244 C245 174.0(8) . . . . ?
C25 C26 C261 C262 8.7(6) . . . . ?
C21 C26 C261 C262 179.6(4) . . . . ?
C25 C26 C261 C264 129.4(5) . . . . ?
C21 C26 C261 C264 -59.6(6) . . . . ?
C25 C26 C261 C263 -111.5(6) . . . . ?
C21 C26 C261 C263 59.4(6) . . . . ?
C262 C261 C264 C265 59.4(13) . . . . ?
C26 C261 C264 C265 -61.1(12) . . . . ?
C263 C261 C264 C265 179.2(12) . . . . ?
C21 O21 C21' C22' -122.1(13) . . . . ?
Yb2 O21 C21' C22' -61.3(3) . . . . ?
C21 O21 C21' C26' 56.9(12) . . . . ?
Yb2 O21 C21' C26' 117.7(3) . . . . ?
C21 O21 C21' Yb2 -60.8(13) . . . . ?
O11 Yb2 C21' O21 -83.8(4) . . . . ?
O31 Yb2 C21' O21 1.3(3) . . . . ?
N1 Yb2 C21' O21 -125.8(3) . . . . ?
N103 Yb2 C21' O21 163.5(3) . . . . ?
C21 Yb2 C21' O21 109(2) . . . . ?
C102 Yb2 C21' O21 -170.5(3) . . . . ?
Yb1 Yb2 C21' O21 -41.4(3) . . . . ?
O21 Yb2 C21' C22' 127.3(4) . . . . ?
O11 Yb2 C21' C22' 43.5(4) . . . . ?
O31 Yb2 C21' C22' 128.6(3) . . . . ?
N1 Yb2 C21' C22' 1.6(3) . . . . ?
N103 Yb2 C21' C22' -69.1(3) . . . . ?
C21 Yb2 C21' C22' -124(2) . . . . ?
C102 Yb2 C21' C22' -43.1(3) . . . . ?
Yb1 Yb2 C21' C22' 85.9(3) . . . . ?
O21 Yb2 C21' C26' -92.3(6) . . . . ?
O11 Yb2 C21' C26' -176.1(4) . . . . ?
O31 Yb2 C21' C26' -91.0(5) . . . . ?
N1 Yb2 C21' C26' 141.9(5) . . . . ?
N103 Yb2 C21' C26' 71.3(5) . . . . ?
C21 Yb2 C21' C26' 16.3(17) . . . . ?
C102 Yb2 C21' C26' 97.3(5) . . . . ?
Yb1 Yb2 C21' C26' -133.7(5) . . . . ?
O21 C21' C22' C23' 179.8(4) . . . . ?
C26' C21' C22' C23' 0.7(5) . . . . ?
Yb2 C21' C22' C23' 148.3(4) . . . . ?
O21 C21' C22' C20' -3.0(6) . . . . ?
C26' C21' C22' C20' 178.0(5) . . . . ?
Yb2 C21' C22' C20' -34.5(5) . . . . ?
N1 C20' C22' C23' -105.2(9) . . . . ?
N1 C20' C22' C21' 77.6(9) . . . . ?
C21' C22' C23' C24' 1.6(8) . . . . ?
C20' C22' C23' C24' -175.5(6) . . . . ?
C22' C23' C24' C25' -3.0(9) . . . . ?
C22' C23' C24' C246 -179.9(5) . . . . ?
C23' C24' C25' C26' 2.2(9) . . . . ?
C246 C24' C25' C26' 179.1(5) . . . . ?
C24' C25' C26' C21' 0.0(8) . . . . ?
C24' C25' C26' C266 -168.8(5) . . . . ?
O21 C21' C26' C25' 179.6(4) . . . . ?
C22' C21' C26' C25' -1.4(6) . . . . ?
Yb2 C21' C26' C25' -134.3(5) . . . . ?
O21 C21' C26' C266 -12.3(5) . . . . ?
C22' C21' C26' C266 166.6(4) . . . . ?
Yb2 C21' C26' C266 33.8(7) . . . . ?
C23' C24' C246 C249 122.2(7) . . . . ?
C25' C24' C246 C249 -54.6(8) . . . . ?
C23' C24' C246 C247 0.8(7) . . . . ?
C25' C24' C246 C247 -175.9(5) . . . . ?
C23' C24' C246 C248 -118.0(7) . . . . ?
C25' C24' C246 C248 65.2(7) . . . . ?
C247 C246 C249 C240 77.8(11) . . . . ?
C24' C246 C249 C240 -44.5(12) . . . . ?
C248 C246 C249 C240 -164.2(10) . . . . ?
C25' C26' C266 C267 -31.3(7) . . . . ?
C21' C26' C266 C267 160.6(5) . . . . ?
C25' C26' C266 C268 93.8(7) . . . . ?
C21' C26' C266 C268 -74.3(7) . . . . ?
C25' C26' C266 C269 -142.3(6) . . . . ?
C21' C26' C266 C269 49.6(7) . . . . ?
C267 C266 C269 C260 -72.8(13) . . . . ?
C268 C266 C269 C260 169.6(11) . . . . ?
C26' C266 C269 C260 45.2(13) . . . . ?
O41 Yb1 N2 C201 -100.7(5) . . . . ?
O31 Yb1 N2 C201 114.6(5) . . . . ?
O11 Yb1 N2 C201 171.1(4) . . . . ?
N203 Yb1 N2 C201 4.3(4) . . . . ?
C202 Yb1 N2 C201 -13.5(4) . . . . ?
Yb2 Yb1 N2 C201 151.8(4) . . . . ?
O41 Yb1 N2 C30 134.5(4) . . . . ?
O31 Yb1 N2 C30 -10.2(4) . . . . ?
O11 Yb1 N2 C30 46.2(5) . . . . ?
N203 Yb1 N2 C30 -120.5(4) . . . . ?
C202 Yb1 N2 C30 -138.4(5) . . . . ?
Yb2 Yb1 N2 C30 27.0(4) . . . . ?
O41 Yb1 N2 C40 20.3(4) . . . . ?
O31 Yb1 N2 C40 -124.4(4) . . . . ?
O11 Yb1 N2 C40 -67.9(4) . . . . ?
N203 Yb1 N2 C40 125.3(4) . . . . ?
C202 Yb1 N2 C40 107.5(5) . . . . ?
Yb2 Yb1 N2 C40 -87.2(3) . . . . ?
C30 N2 C201 C202 149.5(6) . . . . ?
C40 N2 C201 C202 -94.4(7) . . . . ?
Yb1 N2 C201 C202 25.4(7) . . . . ?
C30 N2 C201 C206 90.5(6) . . . . ?
C40 N2 C201 C206 -153.4(6) . . . . ?
Yb1 N2 C201 C206 -33.7(7) . . . . ?
N2 C201 C202 N203 -63.2(9) . . . . ?
C206 C201 C202 N203 37.6(6) . . . . ?
N2 C201 C202 Yb1 -18.8(5) . . . . ?
C206 C201 C202 Yb1 81.9(4) . . . . ?
O41 Yb1 C202 C201 97.8(5) . . . . ?
O31 Yb1 C202 C201 -41.6(5) . . . . ?
O11 Yb1 C202 C201 76(3) . . . . ?
N2 Yb1 C202 C201 13.5(4) . . . . ?
N203 Yb1 C202 C201 -129.1(8) . . . . ?
Yb2 Yb1 C202 C201 -9.8(6) . . . . ?
O41 Yb1 C202 N203 -133.1(5) . . . . ?
O31 Yb1 C202 N203 87.6(4) . . . . ?
O11 Yb1 C202 N203 -155(3) . . . . ?
N2 Yb1 C202 N203 142.7(6) . . . . ?
Yb2 Yb1 C202 N203 119.3(4) . . . . ?
C201 C202 N203 C206 -41.6(8) . . . . ?
Yb1 C202 N203 C206 -101.2(6) . . . . ?
C201 C202 N203 C207 167.5(10) . . . . ?
Yb1 C202 N203 C207 107.9(6) . . . . ?
C201 C202 N203 C204 -61.4(10) . . . . ?
Yb1 C202 N203 C204 -121.1(7) . . . . ?
C201 C202 N203 C205 177.1(8) . . . . ?
Yb1 C202 N203 C205 117.4(7) . . . . ?
C201 C202 N203 C208 -103.5(14) . . . . ?
Yb1 C202 N203 C208 -163.1(15) . . . . ?
C201 C202 N203 Yb1 59.7(7) . . . . ?
O41 Yb1 N203 C206 102.1(4) . . . . ?
O31 Yb1 N203 C206 -46.8(4) . . . . ?
O11 Yb1 N203 C206 -129.1(5) . . . . ?
N2 Yb1 N203 C206 26.7(4) . . . . ?
C202 Yb1 N203 C206 54.8(5) . . . . ?
Yb2 Yb1 N203 C206 -45.4(5) . . . . ?
O41 Yb1 N203 C207 -21.3(5) . . . . ?
O31 Yb1 N203 C207 -170.3(5) . . . . ?
O11 Yb1 N203 C207 107.4(6) . . . . ?
N2 Yb1 N203 C207 -96.8(5) . . . . ?
C202 Yb1 N203 C207 -68.6(6) . . . . ?
Yb2 Yb1 N203 C207 -168.9(4) . . . . ?
O41 Yb1 N203 C204 162.9(5) . . . . ?
O31 Yb1 N203 C204 14.0(5) . . . . ?
O11 Yb1 N203 C204 -68.3(7) . . . . ?
N2 Yb1 N203 C204 87.5(5) . . . . ?
C202 Yb1 N203 C204 115.6(7) . . . . ?
Yb2 Yb1 N203 C204 15.4(6) . . . . ?
O41 Yb1 N203 C205 -65.2(5) . . . . ?
O31 Yb1 N203 C205 145.9(5) . . . . ?
O11 Yb1 N203 C205 63.6(7) . . . . ?
N2 Yb1 N203 C205 -140.6(5) . . . . ?
C202 Yb1 N203 C205 -112.5(7) . . . . ?
Yb2 Yb1 N203 C205 147.3(4) . . . . ?
O41 Yb1 N203 C208 -140.9(5) . . . . ?
O31 Yb1 N203 C208 70.1(5) . . . . ?
O11 Yb1 N203 C208 -12.2(8) . . . . ?
N2 Yb1 N203 C208 143.6(6) . . . . ?
C202 Yb1 N203 C208 171.8(8) . . . . ?
Yb2 Yb1 N203 C208 71.5(6) . . . . ?
O41 Yb1 N203 C202 47.3(5) . . . . ?
O31 Yb1 N203 C202 -101.7(5) . . . . ?
O11 Yb1 N203 C202 176.0(5) . . . . ?
N2 Yb1 N203 C202 -28.2(4) . . . . ?
Yb2 Yb1 N203 C202 -100.3(5) . . . . ?
C207 N203 C206 C201 64.1(10) . . . . ?
C204 N203 C206 C201 -167.9(9) . . . . ?
C205 N203 C206 C201 106.0(11) . . . . ?
C208 N203 C206 C201 -171.6(6) . . . . ?
C202 N203 C206 C201 34.3(6) . . . . ?
Yb1 N203 C206 C201 -55.3(6) . . . . ?
C202 C201 C206 N203 -38.5(6) . . . . ?
N2 C201 C206 N203 64.7(8) . . . . ?
C201 N2 C30 C32 -63.9(5) . . . . ?
C40 N2 C30 C32 176.4(4) . . . . ?
Yb1 N2 C30 C32 59.7(5) . . . . ?
O41 Yb1 O31 C31 -106.2(4) . . . . ?
O11 Yb1 O31 C31 176.5(4) . . . . ?
N2 Yb1 O31 C31 -45.4(4) . . . . ?
N203 Yb1 O31 C31 22.8(4) . . . . ?
C202 Yb1 O31 C31 -7.2(4) . . . . ?
Yb2 Yb1 O31 C31 -156.0(5) . . . . ?
O41 Yb1 O31 Yb2 49.8(2) . . . . ?
O11 Yb1 O31 Yb2 -27.55(15) . . . . ?
N2 Yb1 O31 Yb2 110.57(16) . . . . ?
N203 Yb1 O31 Yb2 178.77(13) . . . . ?
C202 Yb1 O31 Yb2 148.76(16) . . . . ?
O21 Yb2 O31 C31 47.8(4) . . . . ?
O11 Yb2 O31 C31 -178.9(5) . . . . ?
N1 Yb2 O31 C31 122.2(5) . . . . ?
N103 Yb2 O31 C31 -90.2(6) . . . . ?
C21 Yb2 O31 C31 42.6(5) . . . . ?
C21' Yb2 O31 C31 47.3(5) . . . . ?
C102 Yb2 O31 C31 -155.6(5) . . . . ?
Yb1 Yb2 O31 C31 153.2(5) . . . . ?
O21 Yb2 O31 Yb1 -105.47(12) . . . . ?
O11 Yb2 O31 Yb1 27.89(14) . . . . ?
N1 Yb2 O31 Yb1 -31.0(2) . . . . ?
N103 Yb2 O31 Yb1 116.5(4) . . . . ?
C21 Yb2 O31 Yb1 -110.60(12) . . . . ?
C21' Yb2 O31 Yb1 -105.94(13) . . . . ?
C102 Yb2 O31 Yb1 51.1(5) . . . . ?
Yb1 O31 C31 C32 55.0(7) . . . . ?
Yb2 O31 C31 C32 -93.0(7) . . . . ?
Yb1 O31 C31 C36 -124.0(6) . . . . ?
Yb2 O31 C31 C36 88.0(7) . . . . ?
O31 C31 C32 C33 179.4(6) . . . . ?
C36 C31 C32 C33 -1.7(11) . . . . ?
O31 C31 C32 C30 7.2(10) . . . . ?
C36 C31 C32 C30 -173.9(6) . . . . ?
N2 C30 C32 C31 -72.2(8) . . . . ?
N2 C30 C32 C33 115.7(7) . . . . ?
C31 C32 C33 C34 2.3(11) . . . . ?
C30 C32 C33 C34 174.8(7) . . . . ?
C32 C33 C34 C35 -0.2(11) . . . . ?
C32 C33 C34 C341 173.8(6) . . . . ?
C33 C34 C341 C343 135.1(7) . . . . ?
C35 C34 C341 C343 -51.6(8) . . . . ?
C33 C34 C341 C342 13.5(9) . . . . ?
C35 C34 C341 C342 -173.2(7) . . . . ?
C33 C34 C341 C344 -106.5(7) . . . . ?
C35 C34 C341 C344 66.9(8) . . . . ?
C343 C341 C344 C345 179.6(7) . . . . ?
C342 C341 C344 C345 -61.8(9) . . . . ?
C34 C341 C344 C345 59.5(8) . . . . ?
C33 C34 C35 C36 -2.8(11) . . . . ?
C341 C34 C35 C36 -176.7(7) . . . . ?
C34 C35 C36 C31 3.3(11) . . . . ?
C34 C35 C36 C361 178.2(7) . . . . ?
O31 C31 C36 C35 178.0(6) . . . . ?
C32 C31 C36 C35 -0.8(10) . . . . ?
O31 C31 C36 C361 3.1(10) . . . . ?
C32 C31 C36 C361 -175.7(6) . . . . ?
C35 C36 C361 C364 135.7(7) . . . . ?
C31 C36 C361 C364 -49.8(8) . . . . ?
C35 C36 C361 C362 -103.0(8) . . . . ?
C31 C36 C361 C362 71.5(7) . . . . ?
C35 C36 C361 C363 17.2(8) . . . . ?
C31 C36 C361 C363 -168.3(6) . . . . ?
C362 C361 C364 C365 -173.2(7) . . . . ?
C363 C361 C364 C365 65.9(8) . . . . ?
C36 C361 C364 C365 -53.2(8) . . . . ?
C201 N2 C40 C42 55.3(6) . . . . ?
C30 N2 C40 C42 176.2(4) . . . . ?
Yb1 N2 C40 C42 -65.4(5) . . . . ?
O31 Yb1 O41 C41 91.9(7) . . . . ?
O11 Yb1 O41 C41 161.1(7) . . . . ?
N2 Yb1 O41 C41 31.2(6) . . . . ?
N203 Yb1 O41 C41 -38.4(7) . . . . ?
C202 Yb1 O41 C41 -17.4(7) . . . . ?
Yb2 Yb1 O41 C41 123.1(6) . . . . ?
Yb1 O41 C41 C42 -40.7(10) . . . . ?
Yb1 O41 C41 C46 135.1(7) . . . . ?
O41 C41 C42 C43 174.7(7) . . . . ?
C46 C41 C42 C43 -1.2(13) . . . . ?
O41 C41 C42 C40 -12.5(11) . . . . ?
C46 C41 C42 C40 171.6(8) . . . . ?
N2 C40 C42 C43 -116.0(7) . . . . ?
N2 C40 C42 C41 71.1(8) . . . . ?
C41 C42 C43 C44 0.5(13) . . . . ?
C40 C42 C43 C44 -172.3(7) . . . . ?
C42 C43 C44 C45 1.4(13) . . . . ?
C42 C43 C44 C441 -177.5(7) . . . . ?
C45 C44 C441 C447 10.9(10) . . . . ?
C43 C44 C441 C447 -170.2(8) . . . . ?
C45 C44 C441 C444 -51.1(9) . . . . ?
C43 C44 C441 C444 127.7(8) . . . . ?
C45 C44 C441 C446 134.4(8) . . . . ?
C43 C44 C441 C446 -46.8(9) . . . . ?
C45 C44 C441 C443 -171.9(8) . . . . ?
C43 C44 C441 C443 6.9(9) . . . . ?
C45 C44 C441 C442 69.4(9) . . . . ?
C43 C44 C441 C442 -111.8(8) . . . . ?
C45 C44 C441 C448 -107.7(9) . . . . ?
C43 C44 C441 C448 71.1(8) . . . . ?
C447 C441 C444 C445 -166.3(9) . . . . ?
C446 C441 C444 C445 108.7(11) . . . . ?
C443 C441 C444 C445 57.5(9) . . . . ?
C442 C441 C444 C445 179.3(8) . . . . ?
C448 C441 C444 C445 34.3(8) . . . . ?
C44 C441 C444 C445 -62.8(9) . . . . ?
C447 C441 C448 C449 -62.5(19) . . . . ?
C444 C441 C448 C449 -44.1(18) . . . . ?
C446 C441 C448 C449 174.6(19) . . . . ?
C443 C441 C448 C449 161(2) . . . . ?
C442 C441 C448 C449 -118(2) . . . . ?
C44 C441 C448 C449 56.9(19) . . . . ?
C43 C44 C45 C46 -2.9(15) . . . . ?
C441 C44 C45 C46 176.0(9) . . . . ?
O41 C41 C46 C45 -175.9(9) . . . . ?
C42 C41 C46 C45 -0.1(14) . . . . ?
O41 C41 C46 C461 8.8(15) . . . . ?
C42 C41 C46 C461 -175.5(9) . . . . ?
C44 C45 C46 C41 2.3(17) . . . . ?
C44 C45 C46 C461 177.7(10) . . . . ?
C41 C46 C461 C464 -72.4(13) . . . . ?
C45 C46 C461 C464 112.5(12) . . . . ?
C41 C46 C461 C463 44.6(15) . . . . ?
C45 C46 C461 C463 -130.5(11) . . . . ?
C41 C46 C461 C462 164.4(10) . . . . ?
C45 C46 C461 C462 -10.7(17) . . . . ?
C46 C461 C464 C465 -68.7(12) . . . . ?
C463 C461 C464 C465 170.1(9) . . . . ?
C462 C461 C464 C465 54.7(12) . . . . ?
